data_4121512
loop_
_publ_author_name
'Abe, Yoko'
'Tanaka, Hideyuki'
'Guo, Yunlong'
'Matsuo, Yutaka'
'Nakamura, Eiichi'

_publ_section_title
;
 Mobility of long-lived fullerene radical in solid state and nonlinear
 temperature dependence.
;
_journal_issue 9
_journal_name_full 'Journal of the American Chemical Society'
_journal_page_first 3366
_journal_page_last 3369
_journal_paper_doi 10.1021/ja500340f
_journal_volume 136
_journal_year 2014
_chemical_compound_source 'synthesis as described'
_chemical_formula_moiety 'C79 H30 Cl3 O1 Si1'
_chemical_formula_sum 'C79 H30 Cl3 O Si'
_chemical_formula_weight 1129.47
_chemical_name_systematic
;
 C60CH2SiMe2C6H4EHOdimer_CHCl3
;
_space_group_IT_number 2
_symmetry_cell_setting triclinic
_symmetry_Int_Tables_number 2
_symmetry_space_group_name_Hall '-P 1'
_symmetry_space_group_name_H-M 'P -1'
_atom_sites_solution_hydrogens geom
_atom_sites_solution_primary direct
_atom_sites_solution_secondary difmap
_audit_creation_date 2012-11-23
_cell_angle_alpha 113.04
_cell_angle_beta 92.89
_cell_angle_gamma 105.44
_cell_formula_units_Z 2
_cell_length_a 10.003
_cell_length_b 15.818
_cell_length_c 17.837
_cell_measurement_reflns_used 29134
_cell_measurement_temperature 153(2)
_cell_measurement_theta_max 68.23
_cell_measurement_theta_min 3.19
_cell_measurement_wavelength 1.5418
_cell_volume 2465.116
_computing_molecular_graphics 'Ortep-3 for Windows (Farrugia, 1997)'
_computing_publication_material 'WinGX publication routines (Farrugia, 1999)'
_computing_structure_refinement 'SHELXL-97 (Sheldrick, 2008)'
_computing_structure_solution 'SIR2004 (Giacovazzo et al, 2004)'
_diffrn_ambient_temperature 153(2)
_diffrn_measured_fraction_theta_full 0.977
_diffrn_measured_fraction_theta_max 0.977
_diffrn_radiation_monochromator graphite
_diffrn_radiation_probe x-ray
_diffrn_radiation_type CuK\a
_diffrn_radiation_wavelength 1.5418
_diffrn_reflns_av_R_equivalents 0.1082
_diffrn_reflns_av_unetI/netI 0.1251
_diffrn_reflns_limit_h_max 12
_diffrn_reflns_limit_h_min -12
_diffrn_reflns_limit_k_max 19
_diffrn_reflns_limit_k_min -18
_diffrn_reflns_limit_l_max 21
_diffrn_reflns_limit_l_min -21
_diffrn_reflns_number 29134
_diffrn_reflns_theta_full 68.23
_diffrn_reflns_theta_max 68.23
_diffrn_reflns_theta_min 3.19
_exptl_absorpt_coefficient_mu 2.362
_exptl_absorpt_correction_type none
_exptl_crystal_colour colourless
_exptl_crystal_density_diffrn 1.522
_exptl_crystal_density_method 'not measured'
_exptl_crystal_description prism
_exptl_crystal_F_000 1154
_exptl_crystal_size_max 0.30
_exptl_crystal_size_mid 0.10
_exptl_crystal_size_min 0.10
_refine_diff_density_max 0.591
_refine_diff_density_min -0.409
_refine_diff_density_rms 0.1
_refine_ls_extinction_coef 0.0043(8)
_refine_ls_extinction_expression Fc^*^=kFc[1+0.001xFc^2^\l^3^/sin(2\q)]^-1/4^
_refine_ls_extinction_method SHELXL
_refine_ls_goodness_of_fit_ref 1.078
_refine_ls_hydrogen_treatment constr
_refine_ls_matrix_type full
_refine_ls_number_parameters 714
_refine_ls_number_reflns 8808
_refine_ls_number_restraints 13
_refine_ls_restrained_S_all 1.088
_refine_ls_R_factor_all 0.2565
_refine_ls_R_factor_gt 0.1366
_refine_ls_shift/su_max 0.049
_refine_ls_shift/su_mean 0.003
_refine_ls_structure_factor_coef Fsqd
_refine_ls_weighting_details 'calc w=1/[\s^2^(Fo^2^)+(0.2000P)^2^+0.0000P] where P=(Fo^2^+2Fc^2^)/3'
_refine_ls_weighting_scheme calc
_refine_ls_wR_factor_gt 0.3477
_refine_ls_wR_factor_ref 0.4407
_reflns_number_gt 2706
_reflns_number_total 8808
_reflns_threshold_expression >2\s(I)
_cod_data_source_file ja500340f_si_002.cif
_cod_data_source_block EHOdimer
_cod_original_cell_volume 2465.1
_cod_database_code 4121512

loop_
_symmetry_equiv_pos_as_xyz
'x, y, z'
'-x, -y, -z'

loop_
_atom_site_label
_atom_site_type_symbol
_atom_site_fract_x
_atom_site_fract_y
_atom_site_fract_z
_atom_site_U_iso_or_equiv
_atom_site_adp_type
_atom_site_occupancy
_atom_site_symmetry_multiplicity
_atom_site_calc_flag
_atom_site_refinement_flags
_atom_site_disorder_assembly
_atom_site_disorder_group
O O 0.4124(7) 0.2573(5) 0.2987(5) 0.124(2) Uani 1 1 d . A 1
Si Si 0.4489(2) 0.11239(16) 0.36070(18) 0.1024(10) Uani 1 1 d . A 1
Cl1 Cl -0.2122(3) 0.27696(19) 0.2547(2) 0.1477(12) Uani 1 1 d . B 1
Cl2 Cl 0.0069(3) 0.40951(18) 0.3942(2) 0.1475(12) Uani 1 1 d . B 1
Cl3 Cl -0.0884(3) 0.2060(2) 0.3560(2) 0.1542(13) Uani 1 1 d . B 1
C1 C 0.1461(8) -0.0142(6) 0.3248(5) 0.093(3) Uani 1 1 d . A 1
C2 C 0.1762(8) -0.0721(6) 0.3721(6) 0.093(3) Uani 1 1 d . A 1
C3 C 0.1023(8) -0.0835(5) 0.4306(5) 0.087(2) Uani 1 1 d . A 1
C4 C -0.0188(8) -0.0438(5) 0.4584(5) 0.080(2) Uani 1 1 d . . 1
C5 C -0.0770(8) -0.0245(5) 0.3880(6) 0.089(3) Uani 1 1 d . A 1
C6 C -0.0041(9) -0.0135(5) 0.3273(6) 0.094(3) Uani 1 1 d . A 1
C7 C 0.1608(18) -0.0859(12) 0.2438(11) 0.066(5) Uiso 0.5 1 d P A 1
C8 C 0.2241(14) -0.1603(10) 0.2368(10) 0.048(4) Uiso 0.5 1 d P A 1
C9 C 0.2291(16) -0.1424(11) 0.3212(13) 0.049(5) Uiso 0.5 1 d P A 1
C10 C 0.2111(18) -0.2244(14) 0.3373(13) 0.072(6) Uiso 0.5 1 d P A 1
C11 C 0.1358(19) -0.2420(13) 0.4076(11) 0.083(5) Uiso 0.5 1 d P A 1
C12 C 0.079(3) -0.1684(17) 0.4475(13) 0.083(7) Uiso 0.5 1 d P A 1
C13 C -0.113(2) -0.2079(16) 0.4553(14) 0.073(7) Uiso 0.5 1 d P A 1
C14 C -0.1452(19) -0.1258(11) 0.4457(11) 0.059(5) Uiso 0.5 1 d P A 1
C15 C -0.266(2) -0.1490(13) 0.4116(14) 0.059(5) Uiso 0.5 1 d P A 1
C16 C -0.325(3) -0.1159(18) 0.341(2) 0.119(8) Uiso 0.5 1 d P A 1
C17 C -0.2278(18) -0.0560(11) 0.3408(13) 0.068(5) Uiso 0.5 1 d P A 1
C18 C -0.230(2) -0.0720(13) 0.2615(15) 0.070(6) Uiso 0.5 1 d P A 1
C19 C -0.0984(19) -0.0363(13) 0.2334(12) 0.074(7) Uiso 0.5 1 d P A 1
C20 C -0.058(2) -0.0853(18) 0.1623(17) 0.096(8) Uiso 0.5 1 d P A 1
C21 C 0.0704(19) -0.1148(13) 0.1643(13) 0.082(5) Uiso 0.5 1 d P A 1
C22 C 0.041(4) -0.210(2) 0.0959(19) 0.092(10) Uiso 0.5 1 d P A 1
C23 C 0.129(2) -0.3061(16) 0.1226(15) 0.087(7) Uiso 0.5 1 d P A 1
C24 C 0.1984(18) -0.2450(13) 0.1768(12) 0.072(5) Uiso 0.5 1 d P A 1
C25 C 0.186(2) -0.332(2) 0.216(2) 0.080(7) Uiso 0.5 1 d P A 1
C26 C 0.182(2) -0.3237(18) 0.278(2) 0.081(7) Uiso 0.5 1 d P A 1
C27 C 0.080(2) -0.3931(15) 0.2914(16) 0.090(6) Uiso 0.5 1 d P A 1
C28 C 0.056(3) -0.3435(19) 0.3754(19) 0.094(7) Uiso 0.5 1 d P A 1
C29 C -0.086(4) -0.3687(19) 0.3939(15) 0.104(8) Uiso 0.5 1 d P A 1
C30 C -0.140(2) -0.2932(15) 0.4433(12) 0.090(6) Uiso 0.5 1 d P A 1
C31 C -0.291(3) -0.3306(13) 0.4010(12) 0.071(5) Uiso 0.5 1 d P A 1
C32 C -0.3567(17) -0.2625(17) 0.3946(11) 0.068(5) Uiso 0.5 1 d P A 1
C33 C -0.440(2) -0.2907(14) 0.3289(15) 0.086(6) Uiso 0.5 1 d P A 1
C34 C -0.433(2) -0.2095(19) 0.3142(18) 0.095(8) Uiso 0.5 1 d P A 1
C35 C -0.427(2) -0.1935(15) 0.238(2) 0.076(6) Uiso 0.5 1 d P A 1
C36 C 0.115(3) -0.0775(17) 0.2197(18) 0.103(8) Uiso 0.5 1 d P A 1
C37 C -0.282(3) -0.1998(19) 0.1093(16) 0.115(9) Uiso 0.5 1 d P A 1
C38 C -0.093(2) -0.1564(18) 0.1125(14) 0.099(6) Uiso 0.5 1 d P A 1
C39 C -0.093(3) -0.2398(19) 0.0613(14) 0.106(7) Uiso 0.5 1 d P A 1
C40 C -0.180(3) -0.3414(17) 0.0342(13) 0.084(7) Uiso 0.5 1 d P A 1
C41 C -0.1256(18) -0.4041(12) 0.0332(11) 0.057(6) Uani 0.5 1 d P A 1
C42 C 0.026(2) -0.3736(12) 0.0672(11) 0.067(5) Uiso 0.5 1 d P A 1
C43 C 0.071(2) -0.4155(14) 0.1292(13) 0.084(5) Uiso 0.5 1 d P A 1
C44 C -0.0187(13) -0.4712(8) 0.1355(7) 0.121(3) Uiso 1 1 d . A 1
C45 C -0.024(2) -0.4704(13) 0.2265(13) 0.079(6) Uiso 0.5 1 d P A 1
C46 C -0.1571(10) -0.4973(5) 0.2471(7) 0.103(3) Uani 1 1 d . A 1
C47 C -0.190(2) -0.4520(18) 0.3344(17) 0.089(8) Uiso 0.5 1 d P A 1
C48 C -0.3239(18) -0.4238(12) 0.3319(12) 0.075(5) Uiso 0.5 1 d P A 1
C49 C -0.352(2) -0.4585(15) 0.2793(17) 0.092(6) Uiso 0.5 1 d P A 1
C50 C -0.4735(17) -0.3797(12) 0.2650(12) 0.061(4) Uiso 0.5 1 d P A 1
C51 C -0.4847(8) -0.3915(7) 0.1659(7) 0.107(3) Uani 1 1 d . A 1
C52 C -0.1253(17) -0.1350(13) 0.4696(11) 0.060(5) Uiso 0.5 1 d P A 1
C53 C -0.447(3) -0.3167(18) 0.1219(18) 0.098(8) Uiso 0.5 1 d P A 1
C54 C -0.3447(13) -0.3643(8) 0.0560(8) 0.138(4) Uani 1 1 d . A 1
C55 C -0.3483(9) -0.4500(7) 0.0635(6) 0.109(3) Uani 1 1 d . A 1
C56 C -0.2248(11) -0.4744(6) 0.0545(6) 0.107(3) Uani 1 1 d . A 1
C57 C -0.1699(10) -0.5110(7) 0.1093(8) 0.111(3) Uani 1 1 d . A 1
C58 C -0.2477(12) -0.5244(6) 0.1688(7) 0.105(3) Uani 1 1 d . A 1
C59 C -0.3708(12) -0.5024(6) 0.1804(8) 0.112(4) Uani 1 1 d . A 1
C60 C -0.4218(10) -0.4653(6) 0.1259(8) 0.112(4) Uani 1 1 d . A 1
C61 C 0.2550(7) 0.0911(5) 0.3530(5) 0.096(3) Uani 1 1 d . A 1
H61A H 0.2394 0.1309 0.407 0.115 Uiso 1 1 calc R A 1
H61B H 0.2282 0.1166 0.3153 0.115 Uiso 1 1 calc R A 1
C62 C 0.5174(9) 0.0651(6) 0.4337(6) 0.108(3) Uani 1 1 d . A 1
H62A H 0.6171 0.0771 0.4362 0.163 Uiso 1 1 calc R A 1
H62B H 0.4712 -0.0031 0.4134 0.163 Uiso 1 1 calc R A 1
H62C H 0.4982 0.0976 0.488 0.163 Uiso 1 1 calc R A 1
C63 C 0.5009(9) 0.0591(6) 0.2592(5) 0.113(3) Uani 1 1 d . A 1
H63A H 0.6011 0.0715 0.2664 0.169 Uiso 1 1 calc R A 1
H63B H 0.4742 0.0874 0.2244 0.169 Uiso 1 1 calc R A 1
H63C H 0.4546 -0.0094 0.2338 0.169 Uiso 1 1 calc R A 1
C64 C 0.5282(10) 0.2491(7) 0.4149(8) 0.100(3) Uani 1 1 d . A 1
C65 C 0.5010(10) 0.3070(8) 0.3750(8) 0.111(3) Uani 1 1 d . A 1
C66 C 0.5576(11) 0.4070(7) 0.4111(8) 0.116(3) Uani 1 1 d . A 1
H66 H 0.5391 0.4443 0.3849 0.14 Uiso 1 1 calc R A 1
C67 C 0.6454(10) 0.4498(8) 0.4902(9) 0.125(4) Uani 1 1 d . A 1
H67 H 0.6874 0.5165 0.5155 0.15 Uiso 1 1 calc R A 1
C68 C 0.6694(10) 0.3955(7) 0.5298(7) 0.110(3) Uani 1 1 d . A 1
H68 H 0.723 0.4257 0.5827 0.132 Uiso 1 1 calc R A 1
C69 C 0.6153(9) 0.2972(6) 0.4924(7) 0.101(3) Uani 1 1 d . A 1
H69 H 0.6369 0.2613 0.5192 0.121 Uiso 1 1 calc R A 1
C70 C 0.3722(13) 0.3157(9) 0.2643(7) 0.147(4) Uiso 1 1 d D A 1
H70A H 0.4542 0.3587 0.2567 0.177 Uiso 1 1 calc R A 1
H70B H 0.3204 0.3542 0.2999 0.177 Uiso 1 1 calc R A 1
C71 C 0.2759(14) 0.2421(10) 0.1785(9) 0.176(5) Uani 1 1 d D A 1
H71 H 0.1938 0.2046 0.1922 0.211 Uiso 1 1 calc R A 1
C72 C 0.3284(18) 0.1671(12) 0.1142(10) 0.229(7) Uiso 1 1 d D A 1
H72A H 0.255 0.1293 0.0657 0.275 Uiso 1 1 calc R A 1
H72B H 0.3461 0.1235 0.1366 0.275 Uiso 1 1 calc R A 1
C74 C 0.548(3) 0.1537(18) 0.033(2) 0.227(16) Uiso 0.5 1 d PD A 1
H74A H 0.5074 0.1249 -0.0249 0.273 Uiso 1 1 calc R A 1
H74B H 0.562 0.1044 0.0495 0.273 Uiso 1 1 calc R A 1
C75 C 0.6890(19) 0.2416(14) 0.0561(13) 0.117(6) Uiso 0.5 1 d PD A 1
H75A H 0.76 0.2181 0.0281 0.176 Uiso 1 1 calc R A 1
H75B H 0.7214 0.271 0.1148 0.176 Uiso 1 1 calc R A 1
H75C H 0.6704 0.2885 0.0391 0.176 Uiso 1 1 calc R A 1
C73 C 0.4628(18) 0.2117(14) 0.0879(12) 0.198(8) Uiso 0.75 1 d PD A 1
H73A H 0.4378 0.2489 0.0604 0.238 Uiso 1 1 calc R A 1
H73B H 0.5273 0.258 0.1386 0.238 Uiso 1 1 calc R A 1
C76 C 0.219(3) 0.2933(17) 0.1368(14) 0.193(11) Uiso 0.5 1 d PD A 1
H76A H 0.2894 0.3157 0.1075 0.232 Uiso 1 1 calc R A 1
H76B H 0.137 0.2476 0.0959 0.232 Uiso 1 1 calc R A 1
C77 C 0.181(2) 0.3738(14) 0.1906(13) 0.152(8) Uiso 0.5 1 d PD A 1
H77A H 0.1768 0.4154 0.1637 0.229 Uiso 1 1 calc R A 1
H77B H 0.2494 0.4091 0.2405 0.229 Uiso 1 1 calc R A 1
H77C H 0.09 0.3512 0.2038 0.229 Uiso 1 1 calc R A 1
C78 C -0.1323(10) 0.3048(6) 0.3583(6) 0.120(3) Uani 1 1 d . B 1
H78 H -0.2027 0.3153 0.3943 0.143 Uiso 1 1 calc R B 1
C101 C 0.000(2) -0.4588(14) 0.2649(14) 0.076(6) Uiso 0.5 1 d P A 1
C102 C -0.4925(17) -0.3595(14) 0.2408(14) 0.075(6) Uiso 0.5 1 d P A 1
C103 C 0.185(3) -0.349(2) 0.245(2) 0.117(14) Uiso 0.5 1 d P A 1
C104 C -0.2207(17) -0.0709(11) 0.3767(11) 0.064(4) Uiso 0.5 1 d P A 1
C105 C -0.312(2) -0.0986(15) 0.2863(15) 0.100(6) Uiso 0.5 1 d P A 1
C106 C -0.225(2) -0.4551(13) 0.3070(13) 0.070(6) Uiso 0.5 1 d P A 1
C107 C 0.0331(17) -0.3952(11) 0.0919(12) 0.056(4) Uiso 0.5 1 d P A 1
C108 C 0.189(2) -0.3087(16) 0.3261(17) 0.098(7) Uiso 0.5 1 d P A 1
C109 C -0.437(3) -0.226(2) 0.196(3) 0.102(8) Uiso 0.5 1 d P A 1
C110 C -0.006(4) -0.225(3) 0.081(2) 0.113(13) Uiso 0.5 1 d P A 1
C111 C -0.418(2) -0.4006(16) 0.3020(15) 0.102(6) Uiso 0.5 1 d P A 1
C112 C -0.307(3) -0.1299(16) 0.3822(18) 0.095(7) Uiso 0.5 1 d P A 1
C113 C -0.469(2) -0.3184(17) 0.1524(15) 0.083(7) Uiso 0.5 1 d P A 1
C114 C 0.119(3) -0.169(2) 0.4285(16) 0.106(9) Uiso 0.5 1 d P A 1
C115 C -0.191(2) -0.1779(10) 0.1009(9) 0.065(4) Uiso 0.5 1 d P A 1
C116 C -0.0892(18) -0.0450(11) 0.2603(12) 0.053(5) Uiso 0.5 1 d P A 1
C117 C 0.170(3) -0.339(2) 0.175(2) 0.130(12) Uiso 0.5 1 d P A 1
C118 C -0.128(3) -0.322(2) 0.0345(16) 0.111(10) Uiso 0.5 1 d P A 1
C119 C -0.024(2) -0.0818(13) 0.1912(13) 0.077(6) Uiso 0.5 1 d P A 1
C120 C -0.313(2) -0.1734(15) 0.1390(16) 0.078(5) Uiso 0.5 1 d P A 1
C121 C 0.2112(18) -0.2778(17) 0.1973(12) 0.074(5) Uiso 0.5 1 d P A 1
C122 C -0.213(3) -0.3017(16) 0.4212(13) 0.088(6) Uiso 0.5 1 d P A 1
C123 C 0.070(2) -0.3780(18) 0.337(2) 0.085(6) Uiso 0.5 1 d P A 1
C124 C -0.423(5) -0.223(4) 0.160(3) 0.20(2) Uiso 0.5 1 d P A 1
C125 C -0.4344(17) -0.2044(13) 0.2750(19) 0.067(5) Uiso 0.5 1 d P A 1
C126 C -0.345(2) -0.3094(18) 0.3839(12) 0.079(6) Uiso 0.5 1 d P A 1
C127 C -0.4610(18) -0.2686(17) 0.2980(13) 0.081(5) Uiso 0.5 1 d P A 1
C128 C 0.029(3) -0.2268(18) 0.4490(13) 0.116(7) Uiso 0.5 1 d P A 1
C129 C -0.163(3) -0.381(2) 0.3846(17) 0.119(9) Uiso 0.5 1 d P A 1
C130 C -0.374(2) -0.2263(15) 0.3768(13) 0.083(5) Uiso 0.5 1 d P A 1
C131 C 0.105(3) -0.224(2) 0.1139(14) 0.093(7) Uiso 0.5 1 d P A 1
C132 C 0.069(2) -0.4394(13) 0.1980(13) 0.093(5) Uiso 0.5 1 d P A 1
C133 C -0.006(4) -0.342(2) 0.4000(16) 0.112(8) Uiso 0.5 1 d P A 1
C134 C -0.264(3) -0.3053(18) 0.0445(13) 0.113(6) Uiso 0.5 1 d P A 1
C135 C 0.240(2) -0.1529(18) 0.3432(13) 0.079(7) Uiso 0.5 1 d P A 1
C136 C 0.2385(17) -0.1827(14) 0.2596(13) 0.079(6) Uiso 0.5 1 d P A 1
C137 C 0.176(2) -0.1424(14) 0.1938(14) 0.092(5) Uiso 0.5 1 d P A 1
C138 C 0.209(2) -0.2165(15) 0.3746(16) 0.088(7) Uiso 0.5 1 d P A 1
C139 C -0.248(3) -0.079(2) 0.2282(18) 0.115(11) Uiso 0.5 1 d P A 1
C140 C -0.3348(18) -0.1481(13) 0.1930(12) 0.071(4) Uiso 0.5 1 d P A 1
C141 C -0.384(2) -0.2965(15) 0.0871(13) 0.092(5) Uiso 0.5 1 d P A 1
C142 C 0.109(2) -0.274(2) 0.1075(13) 0.082(6) Uiso 0.5 1 d P A 1
C143 C -0.267(2) -0.1636(16) 0.4357(14) 0.092(9) Uiso 0.5 1 d P A 1
C144 C -0.067(3) -0.2018(18) 0.4683(15) 0.094(9) Uiso 0.5 1 d P A 1
C145 C -0.4087(17) -0.4495(12) 0.2525(11) 0.064(4) Uiso 0.5 1 d P A 1
C146 C -0.078(3) -0.401(2) 0.0517(18) 0.098(11) Uiso 0.5 1 d P A 1
C201 C -0.005(4) 0.128(3) 0.105(3) 0.128(13) Uiso 0.25 1 d P C 2
C202 C -0.370(3) 0.187(2) -0.0163(19) 0.062(8) Uiso 0.25 1 d P . 2
C203 C -0.220(3) 0.104(2) 0.043(2) 0.094(10) Uiso 0.25 1 d P . 2
C204 C 0.123(4) 0.182(3) 0.184(2) 0.120(12) Uiso 0.25 1 d P C 2
C205 C 0.169(6) 0.078(4) 0.055(3) 0.172(19) Uiso 0.25 1 d P D 2
C206 C 0.610(3) 0.234(2) 0.011(2) 0.076(9) Uiso 0.25 1 d P . 2
C207 C 0.458(6) 0.107(4) 0.006(3) 0.157(18) Uiso 0.25 1 d P . 2
C208 C -0.337(4) 0.153(3) 0.008(2) 0.101(11) Uiso 0.25 1 d P . 2
C209 C 0.569(2) 0.0819(17) -0.0743(15) 0.053(6) Uiso 0.25 1 d P . 2

loop_
_atom_site_aniso_label
_atom_site_aniso_U_11
_atom_site_aniso_U_22
_atom_site_aniso_U_33
_atom_site_aniso_U_23
_atom_site_aniso_U_13
_atom_site_aniso_U_12
O 0.110(5) 0.092(4) 0.157(6) 0.047(5) 0.022(5) 0.019(4)
Si 0.0797(16) 0.0732(15) 0.135(2) 0.0261(15) 0.0351(15) 0.0177(12)
Cl1 0.126(2) 0.1082(19) 0.184(3) 0.051(2) 0.024(2) 0.0148(16)
Cl2 0.118(2) 0.0959(17) 0.191(3) 0.0387(19) 0.028(2) 0.0068(15)
Cl3 0.160(3) 0.0996(19) 0.187(3) 0.047(2) 0.017(2) 0.0380(18)
C1 0.063(5) 0.080(5) 0.101(7) 0.008(5) 0.028(5) 0.010(4)
C2 0.075(5) 0.065(5) 0.113(7) 0.018(5) 0.034(5) 0.009(4)
C3 0.063(5) 0.056(4) 0.116(7) 0.019(5) 0.012(5) 0.007(4)
C4 0.071(5) 0.048(4) 0.102(7) 0.014(4) 0.021(5) 0.014(4)
C5 0.071(5) 0.055(4) 0.119(8) 0.010(5) 0.030(6) 0.022(4)
C6 0.082(6) 0.062(5) 0.116(8) 0.019(5) 0.024(6) 0.016(4)
C41 0.028(8) 0.050(8) 0.059(11) -0.008(7) -0.007(7) 0.009(7)
C46 0.088(6) 0.052(4) 0.140(9) 0.017(5) 0.034(7) 0.011(4)
C51 0.066(5) 0.085(6) 0.132(9) 0.012(6) 0.011(5) 0.015(5)
C54 0.144(10) 0.075(7) 0.146(10) 0.016(7) -0.018(8) 0.010(7)
C55 0.066(6) 0.089(7) 0.111(8) -0.011(6) 0.001(5) 0.014(5)
C56 0.097(8) 0.069(5) 0.102(8) -0.009(5) 0.014(6) 0.014(5)
C57 0.071(6) 0.076(6) 0.114(8) -0.026(6) 0.008(6) 0.015(5)
C58 0.103(8) 0.055(5) 0.119(9) 0.008(5) 0.026(7) 0.009(5)
C59 0.103(8) 0.051(5) 0.142(10) 0.007(6) 0.043(7) 0.011(5)
C60 0.085(7) 0.057(5) 0.126(9) -0.008(5) 0.036(7) -0.012(5)
C61 0.076(5) 0.065(5) 0.112(7) 0.011(5) 0.013(5) 0.008(4)
C62 0.099(6) 0.071(5) 0.148(8) 0.035(5) 0.042(6) 0.027(5)
C63 0.102(7) 0.100(6) 0.124(8) 0.030(6) 0.036(6) 0.035(5)
C64 0.077(6) 0.096(7) 0.140(9) 0.056(7) 0.048(6) 0.032(5)
C65 0.075(6) 0.105(8) 0.133(9) 0.038(8) 0.024(6) 0.014(6)
C66 0.093(7) 0.081(6) 0.161(10) 0.041(7) 0.038(7) 0.016(6)
C67 0.076(6) 0.078(6) 0.179(12) 0.016(8) 0.030(7) 0.013(5)
C68 0.092(7) 0.080(6) 0.144(9) 0.032(7) 0.033(6) 0.027(5)
C69 0.081(6) 0.068(5) 0.130(8) 0.025(6) 0.025(6) 0.010(5)
C71 0.151(11) 0.179(13) 0.217(15) 0.125(12) -0.009(10) 0.027(10)
C78 0.099(7) 0.091(6) 0.125(8) 0.008(6) 0.018(6) 0.018(5)

loop_
_atom_type_symbol
_atom_type_description
_atom_type_scat_dispersion_real
_atom_type_scat_dispersion_imag
_atom_type_scat_source
C C 0.0181 0.0091 'International Tables Vol C Tables 4.2.6.8 and 6.1.1.4'
H H 0 0 'International Tables Vol C Tables 4.2.6.8 and 6.1.1.4'
O O 0.0492 0.0322 'International Tables Vol C Tables 4.2.6.8 and 6.1.1.4'
Si Si 0.2541 0.3302 'International Tables Vol C Tables 4.2.6.8 and 6.1.1.4'
Cl Cl 0.3639 0.7018 'International Tables Vol C Tables 4.2.6.8 and 6.1.1.4'

loop_
_geom_angle_atom_site_label_1
_geom_angle_atom_site_label_2
_geom_angle_atom_site_label_3
_geom_angle
_geom_angle_site_symmetry_1
_geom_angle_site_symmetry_3
C65 O C70 115.5(9) . .
C63 Si C61 112.6(4) . .
C63 Si C64 113.3(4) . .
C61 Si C64 104.1(4) . .
C63 Si C62 109.6(4) . .
C61 Si C62 111.6(4) . .
C64 Si C62 105.3(5) . .
C7 C1 C6 111.8(9) . .
C7 C1 C2 93.5(9) . .
C6 C1 C2 108.0(7) . .
C7 C1 C61 113.6(8) . .
C6 C1 C61 112.7(7) . .
C2 C1 C61 115.7(7) . .
C7 C1 C36 23.4(9) . .
C6 C1 C36 93.3(10) . .
C2 C1 C36 113.6(10) . .
C61 C1 C36 111.3(9) . .
C3 C2 C9 122.5(11) . .
C3 C2 C135 106.3(11) . .
C9 C2 C135 19.4(11) . .
C3 C2 C1 122.2(8) . .
C9 C2 C1 108.1(11) . .
C135 C2 C1 127.4(11) . .
C2 C3 C114 101.2(13) . .
C2 C3 C12 122.3(12) . .
C114 C3 C12 21.5(13) . .
C2 C3 C4 126.5(8) . .
C114 C3 C4 126.5(13) . .
C12 C3 C4 105.6(11) . .
C14 C4 C4 117.3(10) . 2_556
C14 C4 C3 108.6(8) . .
C4 C4 C3 115.0(8) 2_556 .
C14 C4 C5 94.3(9) . .
C4 C4 C5 112.9(8) 2_556 .
C3 C4 C5 106.5(7) . .
C14 C4 C52 19.4(9) . .
C4 C4 C52 107.6(10) 2_556 .
C3 C4 C52 100.7(8) . .
C5 C4 C52 113.6(9) . .
C6 C5 C104 125.6(11) . .
C6 C5 C4 124.3(8) . .
C104 C5 C4 101.9(11) . .
C6 C5 C17 98.5(11) . .
C104 C5 C17 29.9(8) . .
C4 C5 C17 131.7(10) . .
C116 C6 C5 109.8(11) . .
C116 C6 C1 119.8(11) . .
C5 C6 C1 123.9(9) . .
C116 C6 C19 11.8(11) . .
C5 C6 C19 118.7(10) . .
C1 C6 C19 114.5(9) . .
C36 C7 C137 93(3) . .
C36 C7 C8 138(4) . .
C137 C7 C8 46.6(14) . .
C36 C7 C21 29(3) . .
C137 C7 C21 64.7(16) . .
C8 C7 C21 109.1(15) . .
C36 C7 C1 97(3) . .
C137 C7 C1 169(2) . .
C8 C7 C1 122.8(15) . .
C21 C7 C1 124.2(16) . .
C36 C7 C136 147(3) . .
C137 C7 C136 58.6(17) . .
C8 C7 C136 12.9(9) . .
C21 C7 C136 118.5(14) . .
C1 C7 C136 110.7(12) . .
C136 C8 C137 164(3) . .
C136 C8 C24 83(3) . .
C137 C8 C24 86.0(19) . .
C136 C8 C9 45(2) . .
C137 C8 C9 138.3(19) . .
C24 C8 C9 124.5(18) . .
C136 C8 C7 138(3) . .
C137 C8 C7 45.9(14) . .
C24 C8 C7 128.6(18) . .
C9 C8 C7 93.9(13) . .
C136 C8 C121 56(2) . .
C137 C8 C121 111.7(18) . .
C24 C8 C121 26.4(10) . .
C9 C8 C121 99.1(15) . .
C7 C8 C121 148.8(14) . .
C136 C8 C135 37(3) . .
C137 C8 C135 146.3(17) . .
C24 C8 C135 117.0(16) . .
C9 C8 C135 8.7(12) . .
C7 C8 C135 102.5(13) . .
C121 C8 C135 91.1(14) . .
C136 C8 C36 147(3) . .
C137 C8 C36 33.7(16) . .
C24 C8 C36 115.5(17) . .
C9 C8 C36 105.0(13) . .
C7 C8 C36 13.1(12) . .
C121 C8 C36 137.4(14) . .
C135 C8 C36 113.4(12) . .
C135 C9 C136 120(5) . .
C135 C9 C2 94(4) . .
C136 C9 C2 145(2) . .
C135 C9 C10 37(4) . .
C136 C9 C10 90.0(18) . .
C2 C9 C10 116.4(15) . .
C135 C9 C8 146(5) . .
C136 C9 C8 26.7(13) . .
C2 C9 C8 119.5(15) . .
C10 C9 C8 114.8(16) . .
C135 C9 C138 23(4) . .
C136 C9 C138 109.0(18) . .
C2 C9 C138 99.4(14) . .
C10 C9 C138 19.1(10) . .
C8 C9 C138 133.8(15) . .
C138 C10 C135 99(4) . .
C138 C10 C108 85(3) . .
C135 C10 C108 173(3) . .
C138 C10 C9 114(4) . .
C135 C10 C9 16.8(16) . .
C108 C10 C9 161(2) . .
C138 C10 C26 118(4) . .
C135 C10 C26 143(3) . .
C108 C10 C26 33.3(14) . .
C9 C10 C26 128(2) . .
C138 C10 C11 28(3) . .
C135 C10 C11 115(2) . .
C108 C10 C11 70.4(17) . .
C9 C10 C11 125.2(16) . .
C26 C10 C11 99.5(19) . .
C138 C10 C136 151(4) . .
C135 C10 C136 51.5(18) . .
C108 C10 C136 124(2) . .
C9 C10 C136 37.0(8) . .
C26 C10 C136 91.4(19) . .
C11 C10 C136 155.7(15) . .
C138 C10 C114 37(3) . .
C135 C10 C114 80.8(19) . .
C108 C10 C114 105.4(19) . .
C9 C10 C114 89.6(15) . .
C26 C10 C114 130.1(18) . .
C11 C10 C114 35.6(9) . .
C136 C10 C114 123.4(15) . .
C138 C10 C103 127(4) . .
C135 C10 C103 133(2) . .
C108 C10 C103 42.4(18) . .
C9 C10 C103 118.7(17) . .
C26 C10 C103 9.7(19) . .
C11 C10 C103 109.1(17) . .
C136 C10 C103 82.1(15) . .
C114 C10 C103 138.6(17) . .
C138 C11 C114 85(2) . .
C138 C11 C128 145(2) . .
C114 C11 C128 61.1(19) . .
C138 C11 C12 106(2) . .
C114 C11 C12 21.4(17) . .
C128 C11 C12 40.0(12) . .
C138 C11 C28 121(2) . .
C114 C11 C28 140(2) . .
C128 C11 C28 85(2) . .
C12 C11 C28 123(2) . .
C138 C11 C10 16.0(16) . .
C114 C11 C10 90(2) . .
C128 C11 C10 142.8(18) . .
C12 C11 C10 110.3(19) . .
C28 C11 C10 108.0(18) . .
C138 C11 C108 53.9(16) . .
C114 C11 C108 134(2) . .
C128 C11 C108 148.5(19) . .
C12 C11 C108 151.1(19) . .
C28 C11 C108 67.4(18) . .
C10 C11 C108 44.7(10) . .
C138 C11 C133 144(2) . .
C114 C11 C133 118(2) . .
C128 C11 C133 60.2(15) . .
C12 C11 C133 98.9(17) . .
C28 C11 C133 25.3(13) . .
C10 C11 C133 129.2(15) . .
C108 C11 C133 92.3(16) . .
C138 C11 C123 101.3(19) . .
C114 C11 C123 149(2) . .
C128 C11 C123 103.6(18) . .
C12 C11 C123 138.0(17) . .
C28 C11 C123 19.4(13) . .
C10 C11 C123 89.2(13) . .
C108 C11 C123 48.0(12) . .
C133 C11 C123 44.4(13) . .
C114 C12 C128 117(6) . .
C114 C12 C11 50(5) . .
C128 C12 C11 68(2) . .
C114 C12 C3 73(5) . .
C128 C12 C3 158(3) . .
C11 C12 C3 123(2) . .
C114 C12 C144 156(5) . .
C128 C12 C144 49(2) . .
C11 C12 C144 115(2) . .
C3 C12 C144 113.6(18) . .
C114 C12 C13 149(5) . .
C128 C12 C13 54(2) . .
C11 C12 C13 115.9(19) . .
C3 C12 C13 106.7(14) . .
C144 C12 C13 10.5(13) . .
C114 C12 C138 19(5) . .
C128 C12 C138 98(2) . .
C11 C12 C138 31.0(10) . .
C3 C12 C138 92.3(15) . .
C144 C12 C138 141.8(19) . .
C13 C12 C138 138.6(15) . .
C52 C13 C30 161(3) . .
C52 C13 C122 131(3) . .
C30 C13 C122 32.6(13) . .
C52 C13 C14 18.1(13) . .
C30 C13 C14 153(2) . .
C122 C13 C14 121(2) . .
C52 C13 C128 123(2) . .
C30 C13 C128 75.8(18) . .
C122 C13 C128 104(2) . .
C14 C13 C128 124.9(18) . .
C52 C13 C12 94.1(17) . .
C30 C13 C12 105.0(19) . .
C122 C13 C12 130.1(19) . .
C14 C13 C12 95.5(15) . .
C128 C13 C12 29.6(10) . .
C52 C13 C143 45.4(14) . .
C30 C13 C143 118(2) . .
C122 C13 C143 85.9(17) . .
C14 C13 C143 37.5(10) . .
C128 C13 C143 158.8(18) . .
C12 C13 C143 132.0(16) . .
C52 C14 C143 102(3) . .
C52 C14 C15 129(4) . .
C143 C14 C15 27.1(14) . .
C52 C14 C4 97(3) . .
C143 C14 C4 154.0(19) . .
C15 C14 C4 132(2) . .
C52 C14 C13 40(3) . .
C143 C14 C13 91.8(17) . .
C15 C14 C13 111.7(19) . .
C4 C14 C13 113.9(15) . .
C52 C14 C144 33(3) . .
C143 C14 C144 104.8(18) . .
C15 C14 C144 125.4(18) . .
C4 C14 C144 100.6(13) . .
C13 C14 C144 13.7(13) . .
C52 C14 C112 146(4) . .
C143 C14 C112 44.9(16) . .
C15 C14 C112 18.4(14) . .
C4 C14 C112 113.8(13) . .
C13 C14 C112 127.7(16) . .
C144 C14 C112 141.2(14) . .
C52 C14 C104 169(4) . .
C143 C14 C104 78.3(17) . .
C15 C14 C104 52.2(15) . .
C4 C14 C104 80.3(10) . .
C13 C14 C104 150.9(15) . .
C144 C14 C104 157.4(14) . .
C112 C14 C104 33.8(8) . .
C143 C15 C112 149(5) . .
C143 C15 C14 72(4) . .
C112 C15 C14 135(3) . .
C143 C15 C130 80(4) . .
C112 C15 C130 83(3) . .
C14 C15 C130 139(3) . .
C143 C15 C104 156(4) . .
C112 C15 C104 45(2) . .
C14 C15 C104 90.2(16) . .
C130 C15 C104 124(2) . .
C143 C15 C52 57(4) . .
C112 C15 C52 149(3) . .
C14 C15 C52 15.4(12) . .
C130 C15 C52 127(2) . .
C104 C15 C52 105.1(15) . .
C143 C15 C16 159(4) . .
C112 C15 C16 11(2) . .
C14 C15 C16 128(2) . .
C130 C15 C16 85(2) . .
C104 C15 C16 38.9(11) . .
C52 C15 C16 143.1(16) . .
C143 C15 C32 56(3) . .
C112 C15 C32 110(3) . .
C14 C15 C32 112(2) . .
C130 C15 C32 27.7(11) . .
C104 C15 C32 148.3(19) . .
C52 C15 C32 99.4(17) . .
C16 C15 C32 112.2(17) . .
C112 C16 C104 70(3) . .
C112 C16 C105 161(4) . .
C104 C16 C105 96(3) . .
C112 C16 C17 110(3) . .
C104 C16 C17 39.8(15) . .
C105 C16 C17 57(2) . .
C112 C16 C34 80(3) . .
C104 C16 C34 146(4) . .
C105 C16 C34 108(3) . .
C17 C16 C34 160(3) . .
C112 C16 C125 108(4) . .
C104 C16 C125 157(2) . .
C105 C16 C125 80(3) . .
C17 C16 C125 135(3) . .
C34 C16 C125 28.4(12) . .
C112 C16 C15 11(2) . .
C104 C16 C15 65(2) . .
C105 C16 C15 151(2) . .
C17 C16 C15 104(2) . .
C34 C16 C15 82(2) . .
C125 C16 C15 108(2) . .
C112 C16 C35 130(3) . .
C104 C16 C35 145(3) . .
C105 C16 C35 56(2) . .
C17 C16 C35 112(3) . .
C34 C16 C35 52.0(15) . .
C125 C16 C35 23.6(12) . .
C15 C16 C35 128.0(18) . .
C112 C16 C18 142(3) . .
C104 C16 C18 77(2) . .
C105 C16 C18 20.4(15) . .
C17 C16 C18 40.2(17) . .
C34 C16 C18 122(2) . .
C125 C16 C18 95(2) . .
C15 C16 C18 131.8(16) . .
C35 C16 C18 71.8(17) . .
C104 C17 C105 122(3) . .
C104 C17 C16 64(2) . .
C105 C17 C16 59.5(18) . .
C104 C17 C18 152(2) . .
C105 C17 C18 48.1(16) . .
C16 C17 C18 105(2) . .
C104 C17 C5 64(2) . .
C105 C17 C5 153.5(18) . .
C16 C17 C5 126(2) . .
C18 C17 C5 112.4(15) . .
C104 C17 C112 35.4(18) . .
C105 C17 C112 87.7(18) . .
C16 C17 C112 29.0(16) . .
C18 C17 C112 129.6(17) . .
C5 C17 C112 98.3(17) . .
C104 C17 C139 154(2) . .
C105 C17 C139 44(2) . .
C16 C17 C139 102(3) . .
C18 C17 C139 4.9(15) . .
C5 C17 C139 117.2(14) . .
C112 C17 C139 127.7(17) . .
C139 C18 C105 112(5) . .
C139 C18 C17 164(5) . .
C105 C18 C17 53.8(17) . .
C139 C18 C116 96(5) . .
C105 C18 C116 150(3) . .
C17 C18 C116 100.1(19) . .
C139 C18 C140 45(4) . .
C105 C18 C140 73.4(19) . .
C17 C18 C140 125.5(19) . .
C116 C18 C140 124.3(19) . .
C139 C18 C19 75(4) . .
C105 C18 C19 172(3) . .
C17 C18 C19 119.7(19) . .
C116 C18 C19 22.1(11) . .
C140 C18 C19 111.3(19) . .
C139 C18 C16 134(5) . .
C105 C18 C16 22.7(17) . .
C17 C18 C16 34.3(11) . .
C116 C18 C16 127.0(19) . .
C140 C18 C16 91.2(16) . .
C19 C18 C16 149(2) . .
C139 C18 C104 165(5) . .
C105 C18 C104 52.9(19) . .
C17 C18 C104 10.2(9) . .
C116 C18 C104 98.4(16) . .
C140 C18 C104 120.7(16) . .
C19 C18 C104 119.6(17) . .
C16 C18 C104 31.1(8) . .
C116 C19 C119 96(3) . .
C116 C19 C20 118(4) . .
C119 C19 C20 25.3(14) . .
C116 C19 C139 88(3) . .
C119 C19 C139 123(2) . .
C20 C19 C139 110(2) . .
C116 C19 C18 67(3) . .
C119 C19 C18 129.9(18) . .
C20 C19 C18 125.6(18) . .
C139 C19 C18 22.4(13) . .
C116 C19 C6 28(3) . .
C119 C19 C6 94.2(16) . .
C20 C19 C6 119.5(17) . .
C139 C19 C6 111.2(17) . .
C18 C19 C6 89.0(14) . .
C119 C20 C38 115(5) . .
C119 C20 C19 67(4) . .
C38 C20 C19 138(3) . .
C119 C20 C21 53(3) . .
C38 C20 C21 79(2) . .
C19 C20 C21 120(2) . .
C119 C20 C115 127(4) . .
C38 C20 C115 32.4(14) . .
C19 C20 C115 109.7(18) . .
C21 C20 C115 110.2(19) . .
C119 C20 C116 53(4) . .
C38 C20 C116 131(2) . .
C19 C20 C116 16.9(11) . .
C21 C20 C116 106.2(18) . .
C115 C20 C116 110.1(15) . .
C119 C20 C36 28(3) . .
C38 C20 C36 105(2) . .
C19 C20 C36 92.5(18) . .
C21 C20 C36 28.6(10) . .
C115 C20 C36 131.7(17) . .
C116 C20 C36 79.9(14) . .
C36 C21 C119 82(2) . .
C36 C21 C137 63(2) . .
C119 C21 C137 137(2) . .
C36 C21 C22 143(3) . .
C119 C21 C22 122(2) . .
C137 C21 C22 82(2) . .
C36 C21 C7 20.6(19) . .
C119 C21 C7 98.7(19) . .
C137 C21 C7 42.3(10) . .
C22 C21 C7 122(2) . .
C36 C21 C20 102(3) . .
C119 C21 C20 22.2(14) . .
C137 C21 C20 158(2) . .
C22 C21 C20 107(2) . .
C7 C21 C20 121(2) . .
C36 C21 C38 136(2) . .
C119 C21 C38 56.4(15) . .
C137 C21 C38 143.3(17) . .
C22 C21 C38 67.8(19) . .
C7 C21 C38 146.3(14) . .
C20 C21 C38 39.4(10) . .
C36 C21 C110 151(3) . .
C119 C21 C110 108(2) . .
C137 C21 C110 95(2) . .
C22 C21 C110 14(2) . .
C7 C21 C110 132.8(19) . .
C20 C21 C110 92.8(18) . .
C38 C21 C110 53.4(15) . .
C36 C21 C131 116(2) . .
C119 C21 C131 141.8(18) . .
C137 C21 C131 54.5(13) . .
C22 C21 C131 27.8(15) . .
C7 C21 C131 95.4(14) . .
C20 C21 C131 133.2(19) . .
C38 C21 C131 94.1(16) . .
C110 C21 C131 41.4(17) . .
C131 C22 C39 147(4) . .
C131 C22 C142 25(2) . .
C39 C22 C142 123(2) . .
C131 C22 C21 96(4) . .
C39 C22 C21 108(3) . .
C142 C22 C21 117(3) . .
C131 C22 C38 150(4) . .
C39 C22 C38 46.6(16) . .
C142 C22 C38 151(2) . .
C21 C22 C38 61.5(16) . .
C131 C22 C137 49(3) . .
C39 C22 C137 147(2) . .
C142 C22 C137 71(2) . .
C21 C22 C137 47.3(13) . .
C38 C22 C137 106.0(18) . .
C131 C22 C118 114(4) . .
C39 C22 C118 33.5(13) . .
C142 C22 C118 89.6(18) . .
C21 C22 C118 136(2) . .
C38 C22 C118 77.9(19) . .
C137 C22 C118 146.3(19) . .
C142 C23 C24 91(3) . .
C142 C23 C42 86(3) . .
C24 C23 C42 168(2) . .
C142 C23 C117 160(4) . .
C24 C23 C117 71(2) . .
C42 C23 C117 109(3) . .
C142 C23 C107 113(4) . .
C24 C23 C107 147(3) . .
C42 C23 C107 29.0(11) . .
C117 C23 C107 80(2) . .
C142 C23 C121 125(3) . .
C24 C23 C121 34.4(13) . .
C42 C23 C121 145(3) . .
C117 C23 C121 36.9(17) . .
C107 C23 C121 116(2) . .
C142 C23 C131 15(3) . .
C24 C23 C131 77(2) . .
C42 C23 C131 99(2) . .
C117 C23 C131 146(2) . .
C107 C23 C131 124(2) . .
C121 C23 C131 111(2) . .
C142 C23 C43 144(3) . .
C24 C23 C43 117(3) . .
C42 C23 C43 61.8(14) . .
C117 C23 C43 47.2(17) . .
C107 C23 C43 33.0(11) . .
C121 C23 C43 83.5(19) . .
C131 C23 C43 151.8(17) . .
C142 C23 C25 149(3) . .
C24 C23 C25 62.8(18) . .
C42 C23 C25 116(2) . .
C117 C23 C25 10.8(18) . .
C107 C23 C25 87(2) . .
C121 C23 C25 29.2(12) . .
C131 C23 C25 135.0(17) . .
C43 C23 C25 54.5(14) . .
C121 C24 C23 93(3) . .
C121 C24 C8 105(3) . .
C23 C24 C8 151(2) . .
C121 C24 C142 126(3) . .
C23 C24 C142 33.3(15) . .
C8 C24 C142 122(2) . .
C121 C24 C136 77(2) . .
C23 C24 C136 155(2) . .
C8 C24 C136 28.7(10) . .
C142 C24 C136 146(2) . .
C121 C24 C117 31(2) . .
C23 C24 C117 62.1(18) . .
C8 C24 C117 132(2) . .
C142 C24 C117 95(2) . .
C136 C24 C117 105(2) . .
C121 C24 C131 151(3) . .
C23 C24 C131 61.1(19) . .
C8 C24 C131 94.9(17) . .
C142 C24 C131 27.9(13) . .
C136 C24 C131 121.7(19) . .
C117 C24 C131 122(2) . .
C121 C24 C137 145(3) . .
C23 C24 C137 115(2) . .
C8 C24 C137 40.7(10) . .
C142 C24 C137 82.4(19) . .
C136 C24 C137 69.0(14) . .
C117 C24 C137 157.8(16) . .
C131 C24 C137 54.6(13) . .
C121 C24 C25 12.9(19) . .
C23 C24 C25 84(2) . .
C8 C24 C25 110.1(19) . .
C142 C24 C25 115(2) . .
C136 C24 C25 82.2(17) . .
C117 C24 C25 22.6(16) . .
C131 C24 C25 138.9(17) . .
C137 C24 C25 144.4(16) . .
C103 C25 C117 152(8) . .
C103 C25 C121 152(7) . .
C117 C25 C121 56(4) . .
C103 C25 C26 29(4) . .
C117 C25 C26 164(4) . .
C121 C25 C26 126(3) . .
C103 C25 C132 61(4) . .
C117 C25 C132 92(4) . .
C121 C25 C132 144(3) . .
C26 C25 C132 80(2) . .
C103 C25 C43 110(5) . .
C117 C25 C43 43(4) . .
C121 C25 C43 97(3) . .
C26 C25 C43 127(2) . .
C132 C25 C43 49.6(12) . .
C103 C25 C24 156(6) . .
C117 C25 C24 51(4) . .
C121 C25 C24 9.8(15) . .
C26 C25 C24 128(3) . .
C132 C25 C24 135(2) . .
C43 C25 C24 89(2) . .
C103 C25 C108 31(4) . .
C117 C25 C108 166(4) . .
C121 C25 C108 122(3) . .
C26 C25 C108 4.4(17) . .
C132 C25 C108 84.3(19) . .
C43 C25 C108 131(2) . .
C24 C25 C108 124.8(18) . .
C103 C25 C23 163(5) . .
C117 C25 C23 21(4) . .
C121 C25 C23 41.1(19) . .
C26 C25 C23 149(2) . .
C132 C25 C23 103.7(19) . .
C43 C25 C23 55.7(15) . .
C24 C25 C23 33.6(9) . .
C108 C25 C23 148.8(17) . .
C103 C26 C108 152(7) . .
C103 C26 C25 33(5) . .
C108 C26 C25 170(4) . .
C103 C26 C27 96(5) . .
C108 C26 C27 71(3) . .
C25 C26 C27 119(3) . .
C103 C26 C10 145(6) . .
C108 C26 C10 58(3) . .
C25 C26 C10 114(3) . .
C27 C26 C10 117(3) . .
C103 C26 C117 35(5) . .
C108 C26 C117 172(4) . .
C25 C26 C117 6.2(18) . .
C27 C26 C117 115(3) . .
C10 C26 C117 114(2) . .
C103 C26 C132 45(5) . .
C108 C26 C132 125(3) . .
C25 C26 C132 65(2) . .
C27 C26 C132 54.2(15) . .
C10 C26 C132 154.3(18) . .
C117 C26 C132 62.3(18) . .
C103 C26 C138 162(6) . .
C108 C26 C138 40(2) . .
C25 C26 C138 132(3) . .
C27 C26 C138 102(2) . .
C10 C26 C138 17.7(12) . .
C117 C26 C138 132(2) . .
C132 C26 C138 151.0(18) . .
C103 C26 C121 59(5) . .
C108 C26 C121 145(3) . .
C25 C26 C121 26.4(19) . .
C27 C26 C121 139(2) . .
C10 C26 C121 87.7(17) . .
C117 C26 C121 27.3(11) . .
C132 C26 C121 89.1(18) . .
C138 C26 C121 105.4(16) . .
C103 C26 C123 118(5) . .
C108 C26 C123 49(2) . .
C25 C26 C123 141(2) . .
C27 C26 C123 22.5(12) . .
C10 C26 C123 96(2) . .
C117 C26 C123 136(2) . .
C132 C26 C123 76.7(14) . .
C138 C26 C123 79.8(19) . .
C121 C26 C123 153.9(16) . .
C123 C27 C101 98(3) . .
C123 C27 C108 82(3) . .
C101 C27 C108 178(2) . .
C123 C27 C26 115(3) . .
C101 C27 C26 147(3) . .
C108 C27 C26 33.6(14) . .
C123 C27 C45 120(3) . .
C101 C27 C45 25.1(15) . .
C108 C27 C45 156(2) . .
C26 C27 C45 122(3) . .
C123 C27 C28 14(2) . .
C101 C27 C28 106(2) . .
C108 C27 C28 74.8(18) . .
C26 C27 C28 105(2) . .
C45 C27 C28 123.8(19) . .
C123 C27 C132 167(3) . .
C101 C27 C132 68.9(19) . .
C108 C27 C132 111(2) . .
C26 C27 C132 78(2) . .
C45 C27 C132 46.8(11) . .
C28 C27 C132 164.1(17) . .
C123 C27 C103 135(4) . .
C101 C27 C103 126(3) . .
C108 C27 C103 53.6(19) . .
C26 C27 C103 21.4(19) . .
C45 C27 C103 104(2) . .
C28 C27 C103 127(2) . .
C132 C27 C103 57.4(16) . .
C123 C28 C133 136(5) . .
C123 C28 C11 120(4) . .
C133 C28 C11 102(5) . .
C123 C28 C29 117(3) . .
C133 C28 C29 20(3) . .
C11 C28 C29 118(3) . .
C123 C28 C27 15(3) . .
C133 C28 C27 139(4) . .
C11 C28 C27 109(2) . .
C29 C28 C27 119(2) . .
C123 C28 C108 58(3) . .
C133 C28 C108 160(4) . .
C11 C28 C108 61.5(15) . .
C29 C28 C108 159.1(19) . .
C27 C28 C108 49.9(14) . .
C123 C28 C128 158(4) . .
C133 C28 C128 57(4) . .
C11 C28 C128 45.1(14) . .
C29 C28 C128 73(2) . .
C27 C28 C128 142.7(17) . .
C108 C28 C128 105.2(16) . .
C123 C28 C101 26(2) . .
C133 C28 C101 112(4) . .
C11 C28 C101 137(2) . .
C29 C28 C101 91.8(16) . .
C27 C28 C101 29.8(10) . .
C108 C28 C101 79.6(17) . .
C128 C28 C101 149.5(16) . .
C129 C29 C133 161(6) . .
C129 C29 C47 48(3) . .
C133 C29 C47 139(4) . .
C129 C29 C30 66(4) . .
C133 C29 C30 103(4) . .
C47 C29 C30 114(3) . .
C129 C29 C28 153(4) . .
C133 C29 C28 20(3) . .
C47 C29 C28 119(2) . .
C30 C29 C28 119(3) . .
C129 C29 C106 44(3) . .
C133 C29 C106 136(4) . .
C47 C29 C106 14.0(12) . .
C30 C29 C106 107(2) . .
C28 C29 C106 116.6(18) . .
C129 C29 C122 45(3) . .
C133 C29 C122 121(4) . .
C47 C29 C122 92(2) . .
C30 C29 C122 23.3(12) . .
C28 C29 C122 132(2) . .
C106 C29 C122 84.2(18) . .
C129 C29 C123 139(4) . .
C133 C29 C123 40(3) . .
C47 C29 C123 98.7(19) . .
C30 C29 C123 137(2) . .
C28 C29 C123 20.1(11) . .
C106 C29 C123 97.8(15) . .
C122 C29 C123 142.6(17) . .
C129 C29 C128 118(4) . .
C133 C29 C128 48(3) . .
C47 C29 C128 156(2) . .
C30 C29 C128 56.0(15) . .
C28 C29 C128 64(2) . .
C106 C29 C128 141.5(16) . .
C122 C29 C128 73.8(15) . .
C123 C29 C128 82.5(19) . .
C122 C30 C13 87(3) . .
C122 C30 C144 108(3) . .
C13 C30 C144 20.8(17) . .
C122 C30 C129 80(3) . .
C13 C30 C129 143(2) . .
C144 C30 C129 144(2) . .
C122 C30 C29 109(3) . .
C13 C30 C29 132(2) . .
C144 C30 C29 121(2) . .
C129 C30 C29 30.6(15) . .
C122 C30 C31 12(2) . .
C13 C30 C31 100(2) . .
C144 C30 C31 120(2) . .
C129 C30 C31 71.8(18) . .
C29 C30 C31 102(2) . .
C122 C30 C128 136(3) . .
C13 C30 C128 59.9(17) . .
C144 C30 C128 42.4(14) . .
C129 C30 C128 108(2) . .
C29 C30 C128 79.9(19) . .
C31 C30 C128 147.0(15) . .
C122 C30 C133 128(3) . .
C13 C30 C133 112(2) . .
C144 C30 C133 97(2) . .
C129 C30 C133 55.1(17) . .
C29 C30 C133 25.1(14) . .
C31 C30 C133 124.0(16) . .
C128 C30 C133 55.0(14) . .
C122 C31 C126 124(4) . .
C122 C31 C32 107(3) . .
C126 C31 C32 20(2) . .
C122 C31 C48 119(3) . .
C126 C31 C48 99(3) . .
C32 C31 C48 118(2) . .
C122 C31 C30 12(2) . .
C126 C31 C30 136(3) . .
C32 C31 C30 118.4(17) . .
C48 C31 C30 112.2(16) . .
C122 C31 C129 57(3) . .
C126 C31 C129 148(3) . .
C32 C31 C129 150.7(15) . .
C48 C31 C129 63.5(14) . .
C30 C31 C129 48.8(13) . .
C122 C31 C111 145(3) . .
C126 C31 C111 56(3) . .
C32 C31 C111 76.2(17) . .
C48 C31 C111 42.6(11) . .
C30 C31 C111 146.6(14) . .
C129 C31 C111 103.0(15) . .
C126 C32 C130 145(4) . .
C126 C32 C33 95(3) . .
C130 C32 C33 57(2) . .
C126 C32 C31 22(2) . .
C130 C32 C31 157(2) . .
C33 C32 C31 116(2) . .
C126 C32 C143 133(3) . .
C130 C32 C143 65(2) . .
C33 C32 C143 121(2) . .
C31 C32 C143 113.2(17) . .
C126 C32 C15 139(3) . .
C130 C32 C15 49(2) . .
C33 C32 C15 103(2) . .
C31 C32 C15 123.2(16) . .
C143 C32 C15 18.8(12) . .
C126 C32 C122 45(2) . .
C130 C32 C122 142(2) . .
C33 C32 C122 133(2) . .
C31 C32 C122 24.2(9) . .
C143 C32 C122 89.2(15) . .
C15 C32 C122 99.3(15) . .
C126 C32 C127 108(3) . .
C130 C32 C127 41(2) . .
C33 C32 C127 16.3(12) . .
C31 C32 C127 128.4(17) . .
C143 C32 C127 104.5(18) . .
C15 C32 C127 86.6(15) . .
C122 C32 C127 139.0(14) . .
C127 C33 C130 99(3) . .
C127 C33 C32 138(3) . .
C130 C33 C32 39.7(14) . .
C127 C33 C50 90(3) . .
C130 C33 C50 157(2) . .
C32 C33 C50 125(2) . .
C127 C33 C34 32(2) . .
C130 C33 C34 67.3(18) . .
C32 C33 C34 107(2) . .
C50 C33 C34 121(2) . .
C127 C33 C102 63(3) . .
C130 C33 C102 154(2) . .
C32 C33 C102 149(2) . .
C50 C33 C102 27.0(11) . .
C34 C33 C102 94(2) . .
C127 C33 C126 157(3) . .
C130 C33 C126 68(2) . .
C32 C33 C126 29.3(12) . .
C50 C33 C126 96.0(19) . .
C34 C33 C126 132(2) . .
C102 C33 C126 121.2(19) . .
C127 C33 C111 127(3) . .
C130 C33 C111 124(2) . .
C32 C33 C111 87.4(19) . .
C50 C33 C111 38.0(11) . .
C34 C33 C111 151.2(19) . .
C102 C33 C111 64.5(14) . .
C126 C33 C111 58.2(14) . .
C127 C33 C125 19(2) . .
C130 C33 C125 81(2) . .
C32 C33 C125 119.7(18) . .
C50 C33 C125 103.9(18) . .
C34 C33 C125 16.9(12) . .
C102 C33 C125 77.8(15) . .
C126 C33 C125 140.0(15) . .
C111 C33 C125 135.3(16) . .
C125 C34 C127 102(4) . .
C125 C34 C130 154(3) . .
C127 C34 C130 75(3) . .
C125 C34 C33 130(4) . .
C127 C34 C33 31(2) . .
C130 C34 C33 44.5(13) . .
C125 C34 C16 81(3) . .
C127 C34 C16 154(3) . .
C130 C34 C16 91(2) . .
C33 C34 C16 133(3) . .
C125 C34 C35 4(2) . .
C127 C34 C35 105(3) . .
C130 C34 C35 151.9(18) . .
C33 C34 C35 132(2) . .
C16 C34 C35 77(2) . .
C125 C34 C112 112(4) . .
C127 C34 C112 132(4) . .
C130 C34 C112 58.9(18) . .
C33 C34 C112 102(2) . .
C16 C34 C112 32.9(14) . .
C35 C34 C112 108(2) . .
C125 C34 C109 13(2) . .
C127 C34 C109 90(3) . .
C130 C34 C109 145.9(17) . .
C33 C34 C109 116.9(19) . .
C16 C34 C109 90(2) . .
C35 C34 C109 15.3(12) . .
C112 C34 C109 119(2) . .
C109 C35 C125 128(5) . .
C109 C35 C124 21(4) . .
C125 C35 C124 149(4) . .
C109 C35 C34 131(4) . .
C125 C35 C34 4(2) . .
C124 C35 C34 151(3) . .
C109 C35 C140 70(4) . .
C125 C35 C140 148(3) . .
C124 C35 C140 50(2) . .
C34 C35 C140 144.6(19) . .
C109 C35 C105 129(4) . .
C125 C35 C105 93(3) . .
C124 C35 C105 110(3) . .
C34 C35 C105 89(2) . .
C140 C35 C105 60.5(14) . .
C109 C35 C16 155(4) . .
C125 C35 C16 55(3) . .
C124 C35 C16 144(3) . .
C34 C35 C16 51.3(16) . .
C140 C35 C16 97.0(17) . .
C105 C35 C16 38.0(12) . .
C109 C35 C127 106(4) . .
C125 C35 C127 22(2) . .
C124 C35 C127 127(3) . .
C34 C35 C127 25.2(10) . .
C140 C35 C127 150.7(15) . .
C105 C35 C127 112(2) . .
C16 C35 C127 74.4(18) . .
C109 C35 C113 27(3) . .
C125 C35 C113 101(3) . .
C124 C35 C113 48(3) . .
C34 C35 C113 104.3(16) . .
C140 C35 C113 93.0(19) . .
C105 C35 C113 144.4(18) . .
C16 C35 C113 142.5(17) . .
C127 C35 C113 79.2(12) . .
C7 C36 C21 130(4) . .
C7 C36 C137 55(3) . .
C21 C36 C137 77(2) . .
C7 C36 C119 151(4) . .
C21 C36 C119 58(2) . .
C137 C36 C119 129(3) . .
C7 C36 C1 60(3) . .
C21 C36 C1 163(3) . .
C137 C36 C1 114(2) . .
C119 C36 C1 106.2(17) . .
C7 C36 C20 160(3) . .
C21 C36 C20 49(2) . .
C137 C36 C20 123(2) . .
C119 C36 C20 11.0(13) . .
C1 C36 C20 115.9(16) . .
C7 C36 C8 29(3) . .
C21 C36 C8 102(2) . .
C137 C36 C8 27.3(13) . .
C119 C36 C8 141.5(17) . .
C1 C36 C8 87.5(14) . .
C20 C36 C8 142.0(16) . .
C120 C37 C115 126(5) . .
C120 C37 C141 98(4) . .
C115 C37 C141 135(3) . .
C120 C37 C140 15(2) . .
C115 C37 C140 123(3) . .
C141 C37 C140 95(2) . .
C120 C37 C134 152(4) . .
C115 C37 C134 80(3) . .
C141 C37 C134 54.9(15) . .
C140 C37 C134 143.8(19) . .
C120 C37 C124 43(3) . .
C115 C37 C124 160(3) . .
C141 C37 C124 55(2) . .
C140 C37 C124 40.7(17) . .
C134 C37 C124 109(2) . .
C120 C37 C38 121(4) . .
C115 C37 C38 11.3(16) . .
C141 C37 C38 134(2) . .
C140 C37 C38 115.1(17) . .
C134 C37 C38 82.6(18) . .
C124 C37 C38 149(2) . .
C115 C38 C20 109(3) . .
C115 C38 C39 89(3) . .
C20 C38 C39 161(3) . .
C115 C38 C119 119(2) . .
C20 C38 C119 21.7(17) . .
C39 C38 C119 141(2) . .
C115 C38 C110 122(3) . .
C20 C38 C110 127(3) . .
C39 C38 C110 34.0(15) . .
C119 C38 C110 110(2) . .
C115 C38 C21 161(2) . .
C20 C38 C21 61.2(18) . .
C39 C38 C21 99.4(19) . .
C119 C38 C21 46.2(11) . .
C110 C38 C21 65.5(18) . .
C115 C38 C22 136(3) . .
C20 C38 C22 112(2) . .
C39 C38 C22 48.8(17) . .
C119 C38 C22 95.5(17) . .
C110 C38 C22 14.8(18) . .
C21 C38 C22 50.7(12) . .
C115 C38 C37 11.3(15) . .
C20 C38 C37 105(2) . .
C39 C38 C37 92(2) . .
C119 C38 C37 111.4(16) . .
C110 C38 C37 122(2) . .
C21 C38 C37 149.7(15) . .
C22 C38 C37 134.5(19) . .
C110 C39 C118 102(4) . .
C110 C39 C38 89(4) . .
C118 C39 C38 153(3) . .
C110 C39 C22 4(4) . .
C118 C39 C22 106(3) . .
C38 C39 C22 85(2) . .
C110 C39 C40 117(4) . .
C118 C39 C40 18(2) . .
C38 C39 C40 138(2) . .
C22 C39 C40 120(2) . .
C110 C39 C115 124(4) . .
C118 C39 C115 123(3) . .
C38 C39 C115 36.4(12) . .
C22 C39 C115 120(2) . .
C40 C39 C115 105.6(18) . .
C110 C39 C134 152(4) . .
C118 C39 C134 58(2) . .
C38 C39 C134 102(2) . .
C22 C39 C134 153.3(19) . .
C40 C39 C134 40.8(11) . .
C115 C39 C134 66.2(14) . .
C118 C40 C134 119(6) . .
C118 C40 C41 84(6) . .
C134 C40 C41 155(3) . .
C118 C40 C39 41(5) . .
C134 C40 C39 80(2) . .
C41 C40 C39 121(2) . .
C118 C40 C146 75(6) . .
C134 C40 C146 157(3) . .
C41 C40 C146 14.5(14) . .
C39 C40 C146 108(2) . .
C118 C40 C54 159(6) . .
C134 C40 C54 42.9(16) . .
C41 C40 C54 112.0(18) . .
C39 C40 C54 118(2) . .
C146 C40 C54 118.7(19) . .
C118 C40 C110 26(5) . .
C134 C40 C110 100(2) . .
C41 C40 C110 99.0(18) . .
C39 C40 C110 22.2(14) . .
C146 C40 C110 85.8(18) . .
C54 C40 C110 133.9(17) . .
C146 C41 C40 130(5) . .
C146 C41 C118 112(5) . .
C40 C41 C118 23.6(16) . .
C146 C41 C56 98(6) . .
C40 C41 C56 108.6(16) . .
C118 C41 C56 131.2(18) . .
C146 C41 C42 21(5) . .
C40 C41 C42 118.8(17) . .
C118 C41 C42 97.1(17) . .
C56 C41 C42 118.7(17) . .
C146 C41 C107 2(4) . .
C40 C41 C107 131.4(15) . .
C118 C41 C107 113.2(18) . .
C56 C41 C107 98.1(14) . .
C42 C41 C107 20.7(8) . .
C107 C42 C146 96(3) . .
C107 C42 C23 81(3) . .
C146 C42 C23 144(3) . .
C107 C42 C142 110(3) . .
C146 C42 C142 127(3) . .
C23 C42 C142 30.5(12) . .
C107 C42 C41 107(3) . .
C146 C42 C41 11(3) . .
C23 C42 C41 145.0(16) . .
C142 C42 C41 121.8(17) . .
C107 C42 C43 10(2) . .
C146 C42 C43 106(3) . .
C23 C42 C43 72.7(18) . .
C142 C42 C43 102.3(17) . .
C41 C42 C43 117.3(16) . .
C107 C43 C44 107(2) . .
C107 C43 C117 101(3) . .
C44 C43 C117 139(3) . .
C107 C43 C132 153(2) . .
C44 C43 C132 56.1(13) . .
C117 C43 C132 87(2) . .
C107 C43 C42 7.0(15) . .
C44 C43 C42 113.7(19) . .
C117 C43 C42 95(2) . .
C132 C43 C42 158.2(15) . .
C107 C43 C25 120(2) . .
C44 C43 C25 118(2) . .
C117 C43 C25 22(2) . .
C132 C43 C25 64.7(16) . .
C42 C43 C25 114.7(18) . .
C107 C43 C23 51.3(17) . .
C44 C43 C23 147.9(18) . .
C117 C43 C23 49.7(18) . .
C132 C43 C23 131.7(17) . .
C42 C43 C23 45.5(11) . .
C25 C43 C23 69.8(17) . .
C107 C43 C103 135(2) . .
C44 C43 C103 101.6(18) . .
C117 C43 C103 40(2) . .
C132 C43 C103 46.9(13) . .
C42 C43 C103 131.4(16) . .
C25 C43 C103 17.8(13) . .
C23 C43 C103 87.3(15) . .
C43 C44 C132 74.4(16) . .
C43 C44 C57 137.9(17) . .
C132 C44 C57 139.3(14) . .
C43 C44 C45 117.6(16) . .
C132 C44 C45 46.0(10) . .
C57 C44 C45 93.9(11) . .
C43 C44 C107 33.0(11) . .
C132 C44 C107 105.0(14) . .
C57 C44 C107 105.1(11) . .
C45 C44 C107 140.0(11) . .
C101 C45 C132 107(3) . .
C101 C45 C46 86(3) . .
C132 C45 C46 163(2) . .
C101 C45 C27 43(3) . .
C132 C45 C27 70.9(17) . .
C46 C45 C27 115.7(18) . .
C101 C45 C44 156(4) . .
C132 C45 C44 48.7(13) . .
C46 C45 C44 117.4(15) . .
C27 C45 C44 115.3(17) . .
C101 C45 C123 27(3) . .
C132 C45 C123 91.3(17) . .
C46 C45 C123 96.1(14) . .
C27 C45 C123 20.4(11) . .
C44 C45 C123 134.1(14) . .
C106 C46 C45 135.4(13) . .
C106 C46 C58 105.7(13) . .
C45 C46 C58 100.4(12) . .
C106 C46 C101 116.8(14) . .
C45 C46 C101 25.7(9) . .
C58 C46 C101 126.1(12) . .
C106 C46 C47 21.3(12) . .
C45 C46 C47 123.8(14) . .
C58 C46 C47 126.7(12) . .
C101 C46 C47 100.5(13) . .
C106 C47 C129 112(5) . .
C106 C47 C29 128(4) . .
C129 C47 C29 30.4(18) . .
C106 C47 C48 51(4) . .
C129 C47 C48 77(2) . .
C29 C47 C48 106(2) . .
C106 C47 C46 60(4) . .
C129 C47 C46 137(2) . .
C29 C47 C46 117.3(19) . .
C48 C47 C46 111.0(18) . .
C106 C47 C49 25(3) . .
C129 C47 C49 102(2) . .
C29 C47 C49 128(2) . .
C48 C47 C49 28.6(9) . .
C46 C47 C49 83.4(15) . .
C49 C48 C106 75(2) . .
C49 C48 C111 67(2) . .
C106 C48 C111 136(2) . .
C49 C48 C31 148(3) . .
C106 C48 C31 118.5(19) . .
C111 C48 C31 86.5(19) . .
C49 C48 C145 27.5(19) . .
C106 C48 C145 99.7(19) . .
C111 C48 C145 39.8(11) . .
C31 C48 C145 123.5(17) . .
C49 C48 C47 94(3) . .
C106 C48 C47 20.6(14) . .
C111 C48 C47 156(2) . .
C31 C48 C47 104.4(17) . .
C145 C48 C47 120.1(19) . .
C49 C48 C129 128(3) . .
C106 C48 C129 55.4(16) . .
C111 C48 C129 143.1(19) . .
C31 C48 C129 64.9(16) . .
C145 C48 C129 144.8(15) . .
C47 C48 C129 39.6(11) . .
C49 C48 C126 123(3) . .
C106 C48 C126 135.9(16) . .
C111 C48 C126 59.6(15) . .
C31 C48 C126 26.9(10) . .
C145 C48 C126 97.0(14) . .
C47 C48 C126 127.9(16) . .
C129 C48 C126 89.0(15) . .
C49 C48 C122 149(2) . .
C106 C48 C122 98.0(16) . .
C111 C48 C122 102.5(18) . .
C31 C48 C122 20.6(11) . .
C145 C48 C122 133.5(14) . .
C47 C48 C122 84.7(14) . .
C129 C48 C122 45.2(12) . .
C126 C48 C122 44.1(11) . .
C145 C49 C48 123(4) . .
C145 C49 C111 51(2) . .
C48 C49 C111 72(2) . .
C145 C49 C106 156(3) . .
C48 C49 C106 66(2) . .
C111 C49 C106 132(3) . .
C145 C49 C59 59(2) . .
C48 C49 C59 165(2) . .
C111 C49 C59 108(3) . .
C106 C49 C59 107.2(18) . .
C145 C49 C47 164(2) . .
C48 C49 C47 57(2) . .
C111 C49 C47 127(3) . .
C106 C49 C47 10.4(14) . .
C59 C49 C47 117.0(17) . .
C102 C50 C111 165(3) . .
C102 C50 C33 87(3) . .
C111 C50 C33 89(2) . .
C102 C50 C145 133(3) . .
C111 C50 C145 43.4(15) . .
C33 C50 C145 128(2) . .
C102 C50 C127 56(2) . .
C111 C50 C127 118(2) . .
C33 C50 C127 30.5(11) . .
C145 C50 C127 148.8(15) . .
C102 C50 C51 39(2) . .
C111 C50 C51 136.1(19) . .
C33 C50 C51 120.2(18) . .
C145 C50 C51 94.8(12) . .
C127 C50 C51 91.1(15) . .
C102 C51 C113 101.7(18) . .
C102 C51 C60 124.0(15) . .
C113 C51 C60 124.1(15) . .
C102 C51 C53 119.3(16) . .
C113 C51 C53 18.5(14) . .
C60 C51 C53 106.2(13) . .
C102 C51 C50 19.9(11) . .
C113 C51 C50 119.2(16) . .
C60 C51 C50 104.3(11) . .
C53 C51 C50 135.1(13) . .
C14 C52 C13 122(4) . .
C14 C52 C144 134(4) . .
C13 C52 C144 19.8(17) . .
C14 C52 C143 56(3) . .
C13 C52 C143 99(2) . .
C144 C52 C143 119(2) . .
C14 C52 C15 36(3) . .
C13 C52 C15 108.8(19) . .
C144 C52 C15 128.0(18) . .
C143 C52 C15 19.8(11) . .
C14 C52 C4 64(3) . .
C13 C52 C4 127.8(17) . .
C144 C52 C4 114.0(15) . .
C143 C52 C4 117.2(17) . .
C15 C52 C4 98.6(13) . .
C113 C53 C141 160(5) . .
C113 C53 C124 86(5) . .
C141 C53 C124 81(3) . .
C113 C53 C109 59(4) . .
C141 C53 C109 106(3) . .
C124 C53 C109 27(2) . .
C113 C53 C51 41(4) . .
C141 C53 C51 144(3) . .
C124 C53 C51 125(3) . .
C109 C53 C51 98(2) . .
C113 C53 C54 140(4) . .
C141 C53 C54 43.6(17) . .
C124 C53 C54 122(3) . .
C109 C53 C54 139(2) . .
C51 C53 C54 101.4(14) . .
C134 C54 C141 77.8(17) . .
C134 C54 C55 136.8(18) . .
C141 C54 C55 139.1(17) . .
C134 C54 C53 111.2(18) . .
C141 C54 C53 34.9(12) . .
C55 C54 C53 104.6(13) . .
C134 C54 C40 41.1(13) . .
C141 C54 C40 116.2(16) . .
C55 C54 C40 95.8(12) . .
C53 C54 C40 143.0(13) . .
C56 C55 C54 115.0(11) . .
C56 C55 C60 117.5(11) . .
C54 C55 C60 115.0(10) . .
C55 C56 C57 120.8(10) . .
C55 C56 C41 108.3(12) . .
C57 C56 C41 118.7(12) . .
C55 C56 C146 122.6(14) . .
C57 C56 C146 99.5(14) . .
C41 C56 C146 19.2(14) . .
C58 C57 C44 116.0(12) . .
C58 C57 C56 118.4(10) . .
C44 C57 C56 113.3(11) . .
C59 C58 C57 123.5(12) . .
C59 C58 C46 112.4(10) . .
C57 C58 C46 112.1(10) . .
C58 C59 C145 128.8(13) . .
C58 C59 C60 116.9(11) . .
C145 C59 C60 100.3(12) . .
C58 C59 C49 100.4(13) . .
C145 C59 C49 30.0(9) . .
C60 C59 C49 127.8(12) . .
C55 C60 C51 112.6(11) . .
C55 C60 C59 122.8(10) . .
C51 C60 C59 113.7(11) . .
C1 C61 Si 121.9(6) . .
C69 C64 C65 117.3(9) . .
C69 C64 Si 123.2(8) . .
C65 C64 Si 119.5(9) . .
O C65 C66 122.0(12) . .
O C65 C64 115.9(10) . .
C66 C65 C64 122.0(11) . .
C65 C66 C67 116.8(11) . .
C68 C67 C66 121.7(10) . .
C69 C68 C67 120.5(11) . .
C68 C69 C64 121.6(10) . .
O C70 C71 104.9(10) . .
C76 C71 C72 107.8(14) . .
C76 C71 C70 111.0(13) . .
C72 C71 C70 121.1(12) . .
C71 C72 C73 113.3(14) . .
C73 C74 C75 96.8(16) . .
C74 C73 C72 124.3(16) . .
C77 C76 C71 114.9(18) . .
Cl2 C78 Cl3 114.3(6) . .
Cl2 C78 Cl1 109.7(6) . .
Cl3 C78 Cl1 108.1(5) . .
C45 C101 C27 112(4) . .
C45 C101 C123 140(4) . .
C27 C101 C123 33.8(15) . .
C45 C101 C46 69(3) . .
C27 C101 C46 140(2) . .
C123 C101 C46 120.4(17) . .
C45 C101 C132 48(3) . .
C27 C101 C132 70.8(19) . .
C123 C101 C132 104.6(19) . .
C46 C101 C132 115.9(17) . .
C45 C101 C28 140(3) . .
C27 C101 C28 44.4(17) . .
C123 C101 C28 13.2(12) . .
C46 C101 C28 107.2(13) . .
C132 C101 C28 113.6(16) . .
C50 C102 C51 121(3) . .
C50 C102 C127 99(3) . .
C51 C102 C127 131(2) . .
C50 C102 C33 66(3) . .
C51 C102 C33 153.3(16) . .
C127 C102 C33 32.6(11) . .
C50 C102 C111 9.2(19) . .
C51 C102 C111 119.1(16) . .
C127 C102 C111 95.7(18) . .
C33 C102 C111 63.7(14) . .
C50 C102 C145 32(2) . .
C51 C102 C145 89.9(13) . .
C127 C102 C145 122.5(18) . .
C33 C102 C145 92.2(15) . .
C111 C102 C145 29.8(8) . .
C50 C102 C113 152(3) . .
C51 C102 C113 39.2(10) . .
C127 C102 C113 92.3(17) . .
C33 C102 C113 121.8(16) . .
C111 C102 C113 144.9(13) . .
C145 C102 C113 122.7(14) . .
C26 C103 C25 118(7) . .
C26 C103 C117 130(6) . .
C25 C103 C117 15(4) . .
C26 C103 C108 16(4) . .
C25 C103 C108 133(6) . .
C117 C103 C108 146(3) . .
C26 C103 C132 119(6) . .
C25 C103 C132 96(5) . .
C117 C103 C132 82(3) . .
C108 C103 C132 115(3) . .
C26 C103 C27 62(5) . .
C25 C103 C27 141(5) . .
C117 C103 C27 134(3) . .
C108 C103 C27 55.5(17) . .
C132 C103 C27 59.8(17) . .
C26 C103 C121 104(5) . .
C25 C103 C121 17(4) . .
C117 C103 C121 31.6(17) . .
C108 C103 C121 118(2) . .
C132 C103 C121 112(3) . .
C27 C103 C121 144(2) . .
C26 C103 C10 25(4) . .
C25 C103 C10 95(5) . .
C117 C103 C10 109(2) . .
C108 C103 C10 38.3(13) . .
C132 C103 C10 137(2) . .
C27 C103 C10 86(2) . .
C121 C103 C10 79.6(16) . .
C26 C103 C43 139(6) . .
C25 C103 C43 52(4) . .
C117 C103 C43 38.0(17) . .
C108 C103 C43 149(2) . .
C132 C103 C43 44.5(13) . .
C27 C103 C43 100(2) . .
C121 C103 C43 68.4(17) . .
C10 C103 C43 133.5(19) . .
C17 C104 C16 76(3) . .
C17 C104 C112 121(3) . .
C16 C104 C112 45.7(19) . .
C17 C104 C5 86(2) . .
C16 C104 C5 156(3) . .
C112 C104 C5 148(2) . .
C17 C104 C15 149(3) . .
C16 C104 C15 76(2) . .
C112 C104 C15 31.6(17) . .
C5 C104 C15 116.9(15) . .
C17 C104 C105 34.3(17) . .
C16 C104 C105 42.8(19) . .
C112 C104 C105 88(2) . .
C5 C104 C105 115.5(17) . .
C15 C104 C105 115.0(16) . .
C17 C104 C14 158(2) . .
C16 C104 C14 113(3) . .
C112 C104 C14 69(2) . .
C5 C104 C14 79.5(10) . .
C15 C104 C14 37.7(9) . .
C105 C104 C14 143.8(13) . .
C17 C104 C18 17.9(16) . .
C16 C104 C18 72(2) . .
C112 C104 C18 115(2) . .
C5 C104 C18 86.0(12) . .
C15 C104 C18 135.4(13) . .
C105 C104 C18 29.5(9) . .
C14 C104 C18 142.4(10) . .
C18 C105 C17 78(2) . .
C18 C105 C16 137(3) . .
C17 C105 C16 63(2) . .
C18 C105 C139 23(2) . .
C17 C105 C139 101(3) . .
C16 C105 C139 158(3) . .
C18 C105 C140 66(2) . .
C17 C105 C140 142(2) . .
C16 C105 C140 141(2) . .
C139 C105 C140 45.7(13) . .
C18 C105 C35 123(3) . .
C17 C105 C35 146(3) . .
C16 C105 C35 86(2) . .
C139 C105 C35 104(2) . .
C140 C105 C35 58.6(16) . .
C18 C105 C104 98(2) . .
C17 C105 C104 23.2(12) . .
C16 C105 C104 40.9(16) . .
C139 C105 C104 121(2) . .
C140 C105 C104 149.8(15) . .
C35 C105 C104 123(2) . .
C18 C105 C125 143(2) . .
C17 C105 C125 122(2) . .
C16 C105 C125 60(2) . .
C139 C105 C125 128(2) . .
C140 C105 C125 83.1(16) . .
C35 C105 C125 25.5(11) . .
C104 C105 C125 98.6(19) . .
C18 C105 C112 129(2) . .
C17 C105 C112 58.3(16) . .
C16 C105 C112 8.1(16) . .
C139 C105 C112 150(2) . .
C140 C105 C112 140.0(16) . .
C35 C105 C112 89.4(19) . .
C104 C105 C112 35.3(9) . .
C125 C105 C112 64.0(16) . .
C18 C105 C109 108(2) . .
C17 C105 C109 152(2) . .
C16 C105 C109 99(2) . .
C139 C105 C109 89.0(19) . .
C140 C105 C109 43.4(13) . .
C35 C105 C109 15.7(13) . .
C104 C105 C109 132.4(18) . .
C125 C105 C109 39.7(13) . .
C112 C105 C109 101.5(16) . .
C47 C106 C48 108(4) . .
C47 C106 C49 145(5) . .
C48 C106 C49 39.4(12) . .
C47 C106 C46 99(4) . .
C48 C106 C46 153(2) . .
C49 C106 C46 114(2) . .
C47 C106 C129 46(4) . .
C48 C106 C129 77.1(18) . .
C49 C106 C129 115(2) . .
C46 C106 C129 126(2) . .
C47 C106 C29 38(3) . .
C48 C106 C29 98.4(18) . .
C49 C106 C29 135.0(19) . .
C46 C106 C29 104.6(16) . .
C129 C106 C29 21.5(14) . .
C42 C107 C43 163(4) . .
C42 C107 C146 52(2) . .
C43 C107 C146 145(3) . .
C42 C107 C23 70(3) . .
C43 C107 C23 96(2) . .
C146 C107 C23 113(3) . .
C42 C107 C44 157(3) . .
C43 C107 C44 40.2(15) . .
C146 C107 C44 105(2) . .
C23 C107 C44 130(2) . .
C42 C107 C117 119(3) . .
C43 C107 C117 46.5(18) . .
C146 C107 C117 153(2) . .
C23 C107 C117 49.2(14) . .
C44 C107 C117 83.1(18) . .
C42 C107 C142 50(2) . .
C43 C107 C142 117(2) . .
C146 C107 C142 91(2) . .
C23 C107 C142 22.4(13) . .
C44 C107 C142 146.6(14) . .
C117 C107 C142 70.9(15) . .
C42 C107 C41 52(3) . .
C43 C107 C41 145(2) . .
C146 C107 C41 0.8(18) . .
C23 C107 C41 113.3(19) . .
C44 C107 C41 104.8(10) . .
C117 C107 C41 153.8(15) . .
C142 C107 C41 91.1(14) . .
C26 C108 C10 89(3) . .
C26 C108 C138 117(3) . .
C10 C108 C138 28.3(13) . .
C26 C108 C103 12(3) . .
C10 C108 C103 99(2) . .
C138 C108 C103 128(3) . .
C26 C108 C27 75(3) . .
C10 C108 C27 138(2) . .
C138 C108 C27 138(2) . .
C103 C108 C27 71(2) . .
C26 C108 C123 106(3) . .
C10 C108 C123 132(2) . .
C138 C108 C123 115(2) . .
C103 C108 C123 103(2) . .
C27 C108 C123 31.8(12) . .
C26 C108 C11 141(3) . .
C10 C108 C11 64.9(16) . .
C138 C108 C11 40.1(13) . .
C103 C108 C11 152(2) . .
C27 C108 C11 104.1(18) . .
C123 C108 C11 76.1(18) . .
C26 C108 C28 125(3) . .
C10 C108 C28 111(2) . .
C138 C108 C28 90.8(19) . .
C103 C108 C28 125(2) . .
C27 C108 C28 55.3(14) . .
C123 C108 C28 25.1(11) . .
C11 C108 C28 51.1(13) . .
C26 C108 C25 6(2) . .
C10 C108 C25 84.5(19) . .
C138 C108 C25 113(2) . .
C103 C108 C25 15.0(17) . .
C27 C108 C25 80.9(19) . .
C123 C108 C25 112(2) . .
C11 C108 C25 139.7(16) . .
C28 C108 C25 130.3(17) . .
C124 C109 C35 136(8) . .
C124 C109 C125 162(7) . .
C35 C109 C125 26(3) . .
C124 C109 C113 84(7) . .
C35 C109 C113 139(5) . .
C125 C109 C113 112(3) . .
C124 C109 C140 57(5) . .
C35 C109 C140 82(4) . .
C125 C109 C140 105(3) . .
C113 C109 C140 132(3) . .
C124 C109 C53 61(6) . .
C35 C109 C53 160(5) . .
C125 C109 C53 134(3) . .
C113 C109 C53 23.6(16) . .
C140 C109 C53 110(3) . .
C124 C109 C120 31(5) . .
C35 C109 C120 111(4) . .
C125 C109 C120 132(2) . .
C113 C109 C120 103(3) . .
C140 C109 C120 29.5(11) . .
C53 C109 C120 81(2) . .
C124 C109 C34 166(7) . .
C35 C109 C34 33(3) . .
C125 C109 C34 7.2(13) . .
C113 C109 C34 105(2) . .
C140 C109 C34 110(3) . .
C53 C109 C34 127(2) . .
C120 C109 C34 135(2) . .
C124 C109 C105 104(6) . .
C35 C109 C105 35(3) . .
C125 C109 C105 57(2) . .
C113 C109 C105 152(2) . .
C140 C109 C105 47.8(15) . .
C53 C109 C105 148(2) . .
C120 C109 C105 76.3(14) . .
C34 C109 C105 62.4(17) . .
C124 C109 C141 37(5) . .
C35 C109 C141 158(4) . .
C125 C109 C141 152(2) . .
C113 C109 C141 51.4(19) . .
C140 C109 C141 81(2) . .
C53 C109 C141 28.2(13) . .
C120 C109 C141 52.4(14) . .
C34 C109 C141 145.4(17) . .
C105 C109 C141 124.4(17) . .
C39 C110 C131 163(5) . .
C39 C110 C38 57(3) . .
C131 C110 C38 130(3) . .
C39 C110 C118 45(3) . .
C131 C110 C118 120(3) . .
C38 C110 C118 99(3) . .
C39 C110 C142 141(4) . .
C131 C110 C142 24.1(14) . .
C38 C110 C142 146(3) . .
C118 C110 C142 96(2) . .
C39 C110 C21 118(4) . .
C131 C110 C21 70(2) . .
C38 C110 C21 61.1(17) . .
C118 C110 C21 152(3) . .
C142 C110 C21 92(2) . .
C39 C110 C40 41(3) . .
C131 C110 C40 124(3) . .
C38 C110 C40 92(2) . .
C118 C110 C40 8.5(15) . .
C142 C110 C40 100(2) . .
C21 C110 C40 144(2) . .
C145 C111 C50 87(3) . .
C145 C111 C49 41.0(17) . .
C50 C111 C49 127(3) . .
C145 C111 C48 82(2) . .
C50 C111 C48 162(2) . .
C49 C111 C48 40.8(15) . .
C145 C111 C126 149(3) . .
C50 C111 C126 108(2) . .
C49 C111 C126 114(3) . .
C48 C111 C126 76(2) . .
C145 C111 C33 135(3) . .
C50 C111 C33 53.4(16) . .
C49 C111 C33 154.4(18) . .
C48 C111 C33 130(2) . .
C126 C111 C33 54.7(14) . .
C145 C111 C102 87(2) . .
C50 C111 C102 6.0(12) . .
C49 C111 C102 126(2) . .
C48 C111 C102 157.3(18) . .
C126 C111 C102 105.4(18) . .
C33 C111 C102 51.8(13) . .
C145 C111 C31 129(3) . .
C50 C111 C31 132(2) . .
C49 C111 C31 90(2) . .
C48 C111 C31 50.9(14) . .
C126 C111 C31 25.4(10) . .
C33 C111 C31 79.9(14) . .
C102 C111 C31 129.1(15) . .
C15 C112 C16 157(4) . .
C15 C112 C104 104(3) . .
C16 C112 C104 64(2) . .
C15 C112 C143 12(2) . .
C16 C112 C143 168(3) . .
C104 C112 C143 114(3) . .
C15 C112 C130 62(2) . .
C16 C112 C130 121(3) . .
C104 C112 C130 155(2) . .
C143 C112 C130 55.8(16) . .
C15 C112 C34 115(3) . .
C16 C112 C34 67(3) . .
C104 C112 C34 128(3) . .
C143 C112 C34 110(2) . .
C130 C112 C34 54.5(14) . .
C15 C112 C17 125(3) . .
C16 C112 C17 41(2) . .
C104 C112 C17 23.2(13) . .
C143 C112 C17 136(2) . .
C130 C112 C17 151.3(19) . .
C34 C112 C17 106(2) . .
C15 C112 C14 26.9(19) . .
C16 C112 C14 137(3) . .
C104 C112 C14 76.9(19) . .
C143 C112 C14 37.6(14) . .
C130 C112 C14 88(2) . .
C34 C112 C14 137(2) . .
C17 C112 C14 98.5(15) . .
C15 C112 C125 130(3) . .
C16 C112 C125 48(3) . .
C104 C112 C125 108(3) . .
C143 C112 C125 127.6(18) . .
C130 C112 C125 72.8(15) . .
C34 C112 C125 20.2(11) . .
C17 C112 C125 86.0(19) . .
C14 C112 C125 142.7(14) . .
C15 C112 C105 147(3) . .
C16 C112 C105 11(2) . .
C104 C112 C105 57.0(18) . .
C143 C112 C105 158.9(18) . .
C130 C112 C105 123(2) . .
C34 C112 C105 72(2) . .
C17 C112 C105 34.1(9) . .
C14 C112 C105 126.5(14) . .
C125 C112 C105 52.1(15) . .
C53 C113 C51 121(5) . .
C53 C113 C109 97(5) . .
C51 C113 C109 137(3) . .
C53 C113 C124 69(4) . .
C51 C113 C124 162(3) . .
C109 C113 C124 29(2) . .
C53 C113 C141 12(3) . .
C51 C113 C141 125.0(19) . .
C109 C113 C141 88(2) . .
C124 C113 C141 61(2) . .
C53 C113 C35 111(5) . .
C51 C113 C35 122.4(19) . .
C109 C113 C35 14.5(19) . .
C124 C113 C35 43(2) . .
C141 C113 C35 101.2(17) . .
C53 C113 C102 156(4) . .
C51 C113 C102 39.1(11) . .
C109 C113 C102 98(2) . .
C124 C113 C102 127(3) . .
C141 C113 C102 152.6(15) . .
C35 C113 C102 84.0(13) . .
C12 C114 C11 108(6) . .
C12 C114 C128 41(4) . .
C11 C114 C128 68(2) . .
C12 C114 C3 85(6) . .
C11 C114 C3 163(3) . .
C128 C114 C3 123(3) . .
C12 C114 C138 154(6) . .
C11 C114 C138 45.4(15) . .
C128 C114 C138 113(3) . .
C3 C114 C138 120(2) . .
C12 C114 C10 157(6) . .
C11 C114 C10 54.5(18) . .
C128 C114 C10 118(2) . .
C3 C114 C10 109.6(16) . .
C138 C114 C10 14.8(11) . .
C12 C114 C144 18(4) . .
C11 C114 C144 98(2) . .
C128 C114 C144 31.3(15) . .
C3 C114 C144 91.6(17) . .
C138 C114 C144 141(2) . .
C10 C114 C144 139.9(17) . .
C37 C115 C38 157(3) . .
C37 C115 C120 23(2) . .
C38 C115 C120 142(2) . .
C37 C115 C39 127(3) . .
C38 C115 C39 55(2) . .
C120 C115 C39 146.9(17) . .
C37 C115 C20 130(2) . .
C38 C115 C20 38.2(17) . .
C120 C115 C20 108.1(15) . .
C39 C115 C20 92.7(17) . .
C37 C115 C134 69(2) . .
C38 C115 C134 113(2) . .
C120 C115 C134 91.3(16) . .
C39 C115 C134 60.0(13) . .
C20 C115 C134 148.3(16) . .
C19 C116 C6 141(4) . .
C19 C116 C18 91(4) . .
C6 C116 C18 118.5(18) . .
C19 C116 C119 61(3) . .
C6 C116 C119 110.7(17) . .
C18 C116 C119 125.9(19) . .
C19 C116 C139 71(3) . .
C6 C116 C139 140.0(18) . .
C18 C116 C139 21.7(13) . .
C119 C116 C139 107.1(19) . .
C19 C116 C20 45(3) . .
C6 C116 C20 128.8(15) . .
C18 C116 C20 110.9(18) . .
C119 C116 C20 19.0(12) . .
C139 C116 C20 90.4(16) . .
C25 C117 C121 81(5) . .
C25 C117 C43 115(5) . .
C121 C117 C43 154(5) . .
C25 C117 C23 148(5) . .
C121 C117 C23 74(3) . .
C43 C117 C23 83(3) . .
C25 C117 C103 14(4) . .
C121 C117 C103 95(4) . .
C43 C117 C103 102(3) . .
C23 C117 C103 158(3) . .
C25 C117 C24 106(5) . .
C121 C117 C24 28(2) . .
C43 C117 C24 128(3) . .
C23 C117 C24 46.6(15) . .
C103 C117 C24 120(3) . .
C25 C117 C107 141(5) . .
C121 C117 C107 123(4) . .
C43 C117 C107 32.5(13) . .
C23 C117 C107 50.6(17) . .
C103 C117 C107 131(3) . .
C24 C117 C107 96(2) . .
C25 C117 C26 9(3) . .
C121 C117 C26 83(3) . .
C43 C117 C26 110(3) . .
C23 C117 C26 144(3) . .
C103 C117 C26 14.6(17) . .
C24 C117 C26 107(2) . .
C107 C117 C26 133(2) . .
C25 C117 C132 66(4) . .
C121 C117 C132 142(4) . .
C43 C117 C132 50.0(17) . .
C23 C117 C132 129(3) . .
C103 C117 C132 52.5(18) . .
C24 C117 C132 153(2) . .
C107 C117 C132 80.1(18) . .
C26 C117 C132 61.0(17) . .
C25 C117 C142 141(5) . .
C121 C117 C142 68(3) . .
C43 C117 C142 88(3) . .
C23 C117 C142 7.1(14) . .
C103 C117 C142 151(2) . .
C24 C117 C142 40.8(14) . .
C107 C117 C142 55.5(16) . .
C26 C117 C142 137(2) . .
C132 C117 C142 131(2) . .
C40 C118 C39 121(6) . .
C40 C118 C41 72(6) . .
C39 C118 C41 153(3) . .
C40 C118 C134 42(5) . .
C39 C118 C134 80(2) . .
C41 C118 C134 114(3) . .
C40 C118 C110 145(6) . .
C39 C118 C110 32.4(18) . .
C41 C118 C110 124(3) . .
C134 C118 C110 110(3) . .
C40 C118 C146 87(6) . .
C39 C118 C146 136(3) . .
C41 C118 C146 18.3(14) . .
C134 C118 C146 126(3) . .
C110 C118 C146 105(2) . .
C40 C118 C22 148(6) . .
C39 C118 C22 40(2) . .
C41 C118 C22 116(2) . .
C134 C118 C22 117(2) . .
C110 C118 C22 8(2) . .
C146 C118 C22 97.6(19) . .
C20 C119 C21 104(4) . .
C20 C119 C19 87(4) . .
C21 C119 C19 167(3) . .
C20 C119 C116 108(4) . .
C21 C119 C116 147(2) . .
C19 C119 C116 23.1(12) . .
C20 C119 C38 43(3) . .
C21 C119 C38 77.5(17) . .
C19 C119 C38 116(2) . .
C116 C119 C38 125.9(18) . .
C20 C119 C36 141(4) . .
C21 C119 C36 40.4(13) . .
C19 C119 C36 126(2) . .
C116 C119 C36 109(2) . .
C38 C119 C36 117(2) . .
C37 C120 C140 154(4) . .
C37 C120 C124 117(4) . .
C140 C120 C124 59(2) . .
C37 C120 C115 32(3) . .
C140 C120 C115 138(2) . .
C124 C120 C115 145(3) . .
C37 C120 C139 132(4) . .
C140 C120 C139 40.9(16) . .
C124 C120 C139 100(3) . .
C115 C120 C139 102.1(16) . .
C37 C120 C141 59(3) . .
C140 C120 C141 114(2) . .
C124 C120 C141 58(2) . .
C115 C120 C141 89.9(17) . .
C139 C120 C141 147.7(18) . .
C37 C120 C109 123(4) . .
C140 C120 C109 46.5(19) . .
C124 C120 C109 15(2) . .
C115 C120 C109 144.9(16) . .
C139 C120 C109 86.5(19) . .
C141 C120 C109 67.7(16) . .
C24 C121 C117 122(4) . .
C24 C121 C25 157(3) . .
C117 C121 C25 43(3) . .
C24 C121 C23 53(2) . .
C117 C121 C23 69(3) . .
C25 C121 C23 110(3) . .
C24 C121 C136 71(2) . .
C117 C121 C136 154(4) . .
C25 C121 C136 116(3) . .
C23 C121 C136 120(2) . .
C24 C121 C103 161(3) . .
C117 C121 C103 54(4) . .
C25 C121 C103 11(3) . .
C23 C121 C103 120(2) . .
C136 C121 C103 106.0(19) . .
C24 C121 C8 48(2) . .
C117 C121 C8 157(3) . .
C25 C121 C8 137(3) . .
C23 C121 C8 98(2) . .
C136 C121 C8 23.1(9) . .
C103 C121 C8 127.3(18) . .
C24 C121 C26 150(3) . .
C117 C121 C26 70(3) . .
C25 C121 C26 28(2) . .
C23 C121 C26 129.9(18) . .
C136 C121 C26 88.7(17) . .
C103 C121 C26 17.6(14) . .
C8 C121 C26 109.8(15) . .
C24 C121 C142 35(2) . .
C117 C121 C142 87(3) . .
C25 C121 C142 126(2) . .
C23 C121 C142 18.4(12) . .
C136 C121 C142 102.2(19) . .
C103 C121 C142 134.8(19) . .
C8 C121 C142 79.9(15) . .
C26 C121 C142 140.0(14) . .
C30 C122 C31 155(5) . .
C30 C122 C126 176(4) . .
C31 C122 C126 28(2) . .
C30 C122 C129 68(3) . .
C31 C122 C129 95(3) . .
C126 C122 C129 117(3) . .
C30 C122 C13 60(3) . .
C31 C122 C13 144(3) . .
C126 C122 C13 116(2) . .
C129 C122 C13 118(3) . .
C30 C122 C144 47(3) . .
C31 C122 C144 157(3) . .
C126 C122 C144 129(2) . .
C129 C122 C144 106(2) . .
C13 C122 C144 13.3(15) . .
C30 C122 C32 154(3) . .
C31 C122 C32 49(2) . .
C126 C122 C32 21.7(10) . .
C129 C122 C32 137(3) . .
C13 C122 C32 94.7(17) . .
C144 C122 C32 108.0(17) . .
C30 C122 C29 48(2) . .
C31 C122 C29 117(3) . .
C126 C122 C29 136(2) . .
C129 C122 C29 21.5(15) . .
C13 C122 C29 96(2) . .
C144 C122 C29 85.0(19) . .
C32 C122 C29 152.4(17) . .
C30 C122 C48 124(3) . .
C31 C122 C48 41(2) . .
C126 C122 C48 60.8(18) . .
C129 C122 C48 56.2(16) . .
C13 C122 C48 154.8(17) . .
C144 C122 C48 154.7(16) . .
C32 C122 C48 82.0(16) . .
C29 C122 C48 77.1(14) . .
C28 C123 C27 150(5) . .
C28 C123 C101 141(4) . .
C27 C123 C101 48(2) . .
C28 C123 C133 22(3) . .
C27 C123 C133 150(3) . .
C101 C123 C133 120(2) . .
C28 C123 C108 97(3) . .
C27 C123 C108 66(3) . .
C101 C123 C108 114(3) . .
C133 C123 C108 118(3) . .
C28 C123 C26 116(3) . .
C27 C123 C26 43(2) . .
C101 C123 C26 90(2) . .
C133 C123 C26 133(2) . .
C108 C123 C26 24.3(11) . .
C28 C123 C29 43(3) . .
C27 C123 C29 136(3) . .
C101 C123 C29 98.8(16) . .
C133 C123 C29 20.8(13) . .
C108 C123 C29 135(2) . .
C26 C123 C29 142.3(16) . .
C28 C123 C11 41(3) . .
C27 C123 C11 116(3) . .
C101 C123 C11 154.3(18) . .
C133 C123 C11 62(2) . .
C108 C123 C11 55.9(14) . .
C26 C123 C11 75.3(14) . .
C29 C123 C11 81.2(19) . .
C28 C123 C45 140(3) . .
C27 C123 C45 39(2) . .
C101 C123 C45 12.4(11) . .
C133 C123 C45 121.6(18) . .
C108 C123 C45 105(2) . .
C26 C123 C45 80.9(17) . .
C29 C123 C45 101.5(15) . .
C11 C123 C45 142.2(14) . .
C109 C124 C140 94(6) . .
C109 C124 C35 22(5) . .
C140 C124 C35 74(3) . .
C109 C124 C53 92(7) . .
C140 C124 C53 144(4) . .
C35 C124 C53 113(4) . .
C109 C124 C120 134(7) . .
C140 C124 C120 44(2) . .
C35 C124 C120 116(4) . .
C53 C124 C120 112(4) . .
C109 C124 C113 67(6) . .
C140 C124 C113 145(4) . .
C35 C124 C113 89(3) . .
C53 C124 C113 25.5(18) . .
C120 C124 C113 133(4) . .
C109 C124 C141 127(7) . .
C140 C124 C141 114(4) . .
C35 C124 C141 144(3) . .
C53 C124 C141 39.9(19) . .
C120 C124 C141 74(3) . .
C113 C124 C141 65(3) . .
C109 C124 C37 141(6) . .
C140 C124 C37 62(3) . .
C35 C124 C37 130(3) . .
C53 C124 C37 92(3) . .
C120 C124 C37 20.4(15) . .
C113 C124 C37 114(3) . .
C141 C124 C37 53.3(19) . .
C109 C124 C125 12(5) . .
C140 C124 C125 82(3) . .
C35 C124 C125 11.2(14) . .
C53 C124 C125 102(3) . .
C120 C124 C125 123(3) . .
C113 C124 C125 78(2) . .
C141 C124 C125 134(3) . .
C37 C124 C125 133(3) . .
C34 C125 C35 172(5) . .
C34 C125 C127 42(3) . .
C35 C125 C127 144(3) . .
C34 C125 C109 160(4) . .
C35 C125 C109 25(2) . .
C127 C125 C109 119(2) . .
C34 C125 C16 71(3) . .
C35 C125 C16 101(4) . .
C127 C125 C16 109(3) . .
C109 C125 C16 122(3) . .
C34 C125 C105 111(3) . .
C35 C125 C105 61(3) . .
C127 C125 C105 145(2) . .
C109 C125 C105 83(2) . .
C16 C125 C105 39.9(14) . .
C34 C125 C33 33(3) . .
C35 C125 C33 151(3) . .
C127 C125 C33 12.3(14) . .
C109 C125 C33 126.6(19) . .
C16 C125 C33 97(2) . .
C105 C125 C33 132.6(16) . .
C34 C125 C112 47(3) . .
C35 C125 C112 125(3) . .
C127 C125 C112 84(2) . .
C109 C125 C112 141(2) . .
C16 C125 C112 24.7(14) . .
C105 C125 C112 63.8(12) . .
C33 C125 C112 72.3(15) . .
C34 C125 C124 164(3) . .
C35 C125 C124 20(3) . .
C127 C125 C124 125(2) . .
C109 C125 C124 6(2) . .
C16 C125 C124 116(3) . .
C105 C125 C124 77(2) . .
C33 C125 C124 131.4(18) . .
C112 C125 C124 135.9(19) . .
C32 C126 C31 138(4) . .
C32 C126 C122 114(3) . .
C31 C126 C122 27.5(18) . .
C32 C126 C130 18(2) . .
C31 C126 C130 149(3) . .
C122 C126 C130 122(2) . .
C32 C126 C33 56(3) . .
C31 C126 C33 164(3) . .
C122 C126 C33 153.7(19) . .
C130 C126 C33 41.5(11) . .
C32 C126 C111 123(3) . .
C31 C126 C111 98(3) . .
C122 C126 C111 118(2) . .
C130 C126 C111 107.7(18) . .
C33 C126 C111 67.2(16) . .
C32 C126 C48 165(3) . .
C31 C126 C48 54(2) . .
C122 C126 C48 75.1(19) . .
C130 C126 C48 146.8(17) . .
C33 C126 C48 110.4(17) . .
C111 C126 C48 44.1(12) . .
C32 C126 C143 31(2) . .
C31 C126 C143 109(3) . .
C122 C126 C143 82.8(14) . .
C130 C126 C143 40.7(12) . .
C33 C126 C143 82.0(17) . .
C111 C126 C143 144.5(19) . .
C48 C126 C143 151.0(14) . .
C33 C127 C34 118(4) . .
C33 C127 C125 149(3) . .
C34 C127 C125 36(2) . .
C33 C127 C102 84(3) . .
C34 C127 C102 154(4) . .
C125 C127 C102 118(2) . .
C33 C127 C130 47(2) . .
C34 C127 C130 71(3) . .
C125 C127 C130 103(2) . .
C102 C127 C130 128(2) . .
C33 C127 C50 59(2) . .
C34 C127 C50 165(3) . .
C125 C127 C50 140(2) . .
C102 C127 C50 24.9(11) . .
C130 C127 C50 103(2) . .
C33 C127 C35 155(3) . .
C34 C127 C35 50(3) . .
C125 C127 C35 13.4(14) . .
C102 C127 C35 104.5(18) . .
C130 C127 C35 114.4(18) . .
C50 C127 C35 126.5(17) . .
C33 C127 C32 26(2) . .
C34 C127 C32 92(3) . .
C125 C127 C32 124(2) . .
C102 C127 C32 106.5(19) . .
C130 C127 C32 21.8(10) . .
C50 C127 C32 82.0(15) . .
C35 C127 C32 132.9(15) . .
C12 C128 C144 94(3) . .
C12 C128 C114 22(2) . .
C144 C128 C114 114(3) . .
C12 C128 C11 72(2) . .
C144 C128 C11 160(3) . .
C114 C128 C11 50.7(15) . .
C12 C128 C13 97(3) . .
C144 C128 C13 12.2(18) . .
C114 C128 C13 114(2) . .
C11 C128 C13 151.4(19) . .
C12 C128 C133 142(3) . .
C144 C128 C133 114(3) . .
C114 C128 C133 121(3) . .
C11 C128 C133 73(2) . .
C13 C128 C133 106(2) . .
C12 C128 C30 140(3) . .
C144 C128 C30 50.1(18) . .
C114 C128 C30 152(2) . .
C11 C128 C30 136(2) . .
C13 C128 C30 44.3(11) . .
C133 C128 C30 64.8(18) . .
C12 C128 C28 119(3) . .
C144 C128 C28 135(2) . .
C114 C128 C28 98(2) . .
C11 C128 C28 49.5(14) . .
C13 C128 C28 124.9(17) . .
C133 C128 C28 23.8(13) . .
C30 C128 C28 87.4(15) . .
C12 C128 C29 152(3) . .
C144 C128 C29 94(2) . .
C114 C128 C29 136(2) . .
C11 C128 C29 93(2) . .
C13 C128 C29 85.5(16) . .
C133 C128 C29 20.8(13) . .
C30 C128 C29 44.2(12) . .
C28 C128 C29 43.4(13) . .
C29 C129 C47 102(4) . .
C29 C129 C30 83(4) . .
C47 C129 C30 175(4) . .
C29 C129 C106 115(4) . .
C47 C129 C106 22.1(17) . .
C30 C129 C106 153(3) . .
C29 C129 C122 114(5) . .
C47 C129 C122 142(3) . .
C30 C129 C122 32.4(14) . .
C106 C129 C122 122(3) . .
C29 C129 C133 10(3) . .
C47 C129 C133 106(3) . .
C30 C129 C133 78(2) . .
C106 C129 C133 116(2) . .
C122 C129 C133 107(2) . .
C29 C129 C48 161(4) . .
C47 C129 C48 64(2) . .
C30 C129 C48 111(2) . .
C106 C129 C48 47.4(13) . .
C122 C129 C48 79(2) . .
C133 C129 C48 157.0(19) . .
C29 C129 C31 142(5) . .
C47 C129 C31 115(3) . .
C30 C129 C31 59.4(17) . .
C106 C129 C31 98(2) . .
C122 C129 C31 27.8(12) . .
C133 C129 C31 134(2) . .
C48 C129 C31 51.6(12) . .
C32 C130 C33 83(3) . .
C32 C130 C15 104(3) . .
C33 C130 C15 157(2) . .
C32 C130 C143 82(3) . .
C33 C130 C143 162(3) . .
C15 C130 C143 24.7(14) . .
C32 C130 C34 151(3) . .
C33 C130 C34 68(2) . .
C15 C130 C34 101(2) . .
C143 C130 C34 125(2) . .
C32 C130 C127 117(3) . .
C33 C130 C127 34.1(14) . .
C15 C130 C127 131(2) . .
C143 C130 C127 156(2) . .
C34 C130 C127 34.1(12) . .
C32 C130 C112 139(3) . .
C33 C130 C112 133(3) . .
C15 C130 C112 35.1(12) . .
C143 C130 C112 58.3(17) . .
C34 C130 C112 66.6(19) . .
C127 C130 C112 100(2) . .
C32 C130 C126 16.5(19) . .
C33 C130 C126 70.7(19) . .
C15 C130 C126 111(2) . .
C143 C130 C126 93(2) . .
C34 C130 C126 136(2) . .
C127 C130 C126 103.1(18) . .
C112 C130 C126 144(2) . .
C142 C131 C22 129(5) . .
C142 C131 C110 115(4) . .
C22 C131 C110 14(3) . .
C142 C131 C23 14(3) . .
C22 C131 C23 139(4) . .
C110 C131 C23 125(3) . .
C142 C131 C137 118(4) . .
C22 C131 C137 107(4) . .
C110 C131 C137 118(3) . .
C23 C131 C137 104(2) . .
C142 C131 C24 55(3) . .
C22 C131 C24 159(4) . .
C110 C131 C24 154(2) . .
C23 C131 C24 41.5(11) . .
C137 C131 C24 62.8(15) . .
C142 C131 C21 156(3) . .
C22 C131 C21 56(3) . .
C110 C131 C21 68(2) . .
C23 C131 C21 145.4(18) . .
C137 C131 C21 50.5(14) . .
C24 C131 C21 111.1(17) . .
C45 C132 C44 85.3(18) . .
C45 C132 C43 131(2) . .
C44 C132 C43 49.5(11) . .
C45 C132 C103 124(2) . .
C44 C132 C103 136(2) . .
C43 C132 C103 89(2) . .
C45 C132 C101 24.6(13) . .
C44 C132 C101 109.9(18) . .
C43 C132 C101 152.7(18) . .
C103 C132 C101 103(2) . .
C45 C132 C27 62.3(15) . .
C44 C132 C27 139.6(17) . .
C43 C132 C27 140.8(17) . .
C103 C132 C27 62.8(18) . .
C101 C132 C27 40.3(10) . .
C45 C132 C25 139(2) . .
C44 C132 C25 113.0(19) . .
C43 C132 C25 65.8(16) . .
C103 C132 C25 22.9(18) . .
C101 C132 C25 122.3(19) . .
C27 C132 C25 82.5(18) . .
C45 C132 C26 108.5(18) . .
C44 C132 C26 140.0(16) . .
C43 C132 C26 99.3(16) . .
C103 C132 C26 16.0(18) . .
C101 C132 C26 88.2(15) . .
C27 C132 C26 48.0(13) . .
C25 C132 C26 34.8(14) . .
C45 C132 C117 148.5(18) . .
C44 C132 C117 91.8(17) . .
C43 C132 C117 43.5(13) . .
C103 C132 C117 45.1(18) . .
C101 C132 C117 141.4(18) . .
C27 C132 C117 103.4(18) . .
C25 C132 C117 22.3(13) . .
C26 C132 C117 56.7(15) . .
C29 C133 C28 140(6) . .
C29 C133 C123 119(4) . .
C28 C133 C123 21(3) . .
C29 C133 C129 9(3) . .
C28 C133 C129 139(4) . .
C123 C133 C129 120(2) . .
C29 C133 C128 112(4) . .
C28 C133 C128 99(4) . .
C123 C133 C128 119(3) . .
C129 C133 C128 105(2) . .
C29 C133 C11 152(4) . .
C28 C133 C11 53(4) . .
C123 C133 C11 73(2) . .
C129 C133 C11 142.9(19) . .
C128 C133 C11 46.7(13) . .
C29 C133 C30 52(3) . .
C28 C133 C30 153(4) . .
C123 C133 C30 155.6(19) . .
C129 C133 C30 46.6(15) . .
C128 C133 C30 60.2(15) . .
C11 C133 C30 105.9(16) . .
C40 C134 C54 96(2) . .
C40 C134 C118 18(2) . .
C54 C134 C118 114(3) . .
C40 C134 C141 143(3) . .
C54 C134 C141 52.0(13) . .
C118 C134 C141 154(2) . .
C40 C134 C37 138(3) . .
C54 C134 C37 106(2) . .
C118 C134 C37 124(2) . .
C141 C134 C37 55.7(14) . .
C40 C134 C39 60(2) . .
C54 C134 C39 146(2) . .
C118 C134 C39 41.6(13) . .
C141 C134 C39 136(2) . .
C37 C134 C39 84.0(18) . .
C40 C134 C115 112(2) . .
C54 C134 C115 133.3(19) . .
C118 C134 C115 94.9(18) . .
C141 C134 C115 86.3(16) . .
C37 C134 C115 30.8(10) . .
C39 C134 C115 53.8(13) . .
C9 C135 C10 126(5) . .
C9 C135 C138 149(5) . .
C10 C135 C138 28.4(15) . .
C9 C135 C136 42(3) . .
C10 C135 C136 92(2) . .
C138 C135 C136 120(2) . .
C9 C135 C2 66(4) . .
C10 C135 C2 135(2) . .
C138 C135 C2 117.6(19) . .
C136 C135 C2 108.1(19) . .
C9 C135 C8 25(4) . .
C10 C135 C8 106(2) . .
C138 C135 C8 134(2) . .
C136 C135 C8 16.9(10) . .
C2 C135 C8 91.5(13) . .
C8 C136 C9 108(3) . .
C8 C136 C24 68(2) . .
C9 C136 C24 159(2) . .
C8 C136 C135 126(3) . .
C9 C136 C135 18.5(15) . .
C24 C136 C135 156.6(19) . .
C8 C136 C121 101(3) . .
C9 C136 C121 144(2) . .
C24 C136 C121 32.1(10) . .
C135 C136 C121 129(2) . .
C8 C136 C137 10.0(19) . .
C9 C136 C137 111(2) . .
C24 C136 C137 61.9(13) . .
C135 C136 C137 130(2) . .
C121 C136 C137 93.6(16) . .
C8 C136 C10 153(3) . .
C9 C136 C10 53.1(15) . .
C24 C136 C10 121.5(16) . .
C135 C136 C10 36.7(11) . .
C121 C136 C10 92.2(16) . .
C137 C136 C10 148.8(13) . .
C8 C136 C7 29(2) . .
C9 C136 C7 80.0(17) . .
C24 C136 C7 92.2(15) . .
C135 C136 C7 98.5(18) . .
C121 C136 C7 122.6(16) . .
C137 C136 C7 31.4(8) . .
C10 C136 C7 126.1(13) . .
C7 C137 C8 88(2) . .
C7 C137 C36 32.3(16) . .
C8 C137 C36 119(3) . .
C7 C137 C21 73.0(18) . .
C8 C137 C21 153(2) . .
C36 C137 C21 40.9(14) . .
C7 C137 C131 144(2) . .
C8 C137 C131 115(2) . .
C36 C137 C131 115(3) . .
C21 C137 C131 75(2) . .
C7 C137 C24 137(2) . .
C8 C137 C24 53.3(14) . .
C36 C137 C24 155.5(17) . .
C21 C137 C24 134.0(19) . .
C131 C137 C24 62.6(16) . .
C7 C137 C136 90(2) . .
C8 C137 C136 6.3(12) . .
C36 C137 C136 120(2) . .
C21 C137 C136 150.1(16) . .
C131 C137 C136 110.3(19) . .
C24 C137 C136 49.1(11) . .
C7 C137 C22 121(2) . .
C8 C137 C22 136(2) . .
C36 C137 C22 91(2) . .
C21 C137 C22 50.4(14) . .
C131 C137 C22 24.6(14) . .
C24 C137 C22 85.9(16) . .
C136 C137 C22 130.1(16) . .
C7 C137 C142 151.3(18) . .
C8 C137 C142 95.1(17) . .
C36 C137 C142 131(2) . .
C21 C137 C142 93.4(18) . .
C131 C137 C142 20.2(13) . .
C24 C137 C142 42.6(11) . .
C136 C137 C142 90.2(14) . .
C22 C137 C142 43.6(15) . .
C10 C138 C11 136(4) . .
C10 C138 C135 52(3) . .
C11 C138 C135 142(2) . .
C10 C138 C108 67(3) . .
C11 C138 C108 86(2) . .
C135 C138 C108 119(3) . .
C10 C138 C114 129(4) . .
C11 C138 C114 49.4(15) . .
C135 C138 C114 94(2) . .
C108 C138 C114 131(2) . .
C10 C138 C9 47(3) . .
C11 C138 C9 139(2) . .
C135 C138 C9 8.4(13) . .
C108 C138 C9 114(2) . .
C114 C138 C9 94.4(16) . .
C10 C138 C26 44(3) . .
C11 C138 C26 103(2) . .
C135 C138 C26 97(2) . .
C108 C138 C26 22.7(13) . .
C114 C138 C26 136.4(18) . .
C9 C138 C26 91.0(15) . .
C10 C138 C12 132(3) . .
C11 C138 C12 42.6(16) . .
C135 C138 C12 100.9(18) . .
C108 C138 C12 124.5(19) . .
C114 C138 C12 6.9(16) . .
C9 C138 C12 100.6(13) . .
C26 C138 C12 132.4(15) . .
C18 C139 C140 114(5) . .
C18 C139 C105 45(4) . .
C140 C139 C105 75(2) . .
C18 C139 C19 82(5) . .
C140 C139 C19 141(3) . .
C105 C139 C19 127(3) . .
C18 C139 C116 63(4) . .
C140 C139 C116 139(2) . .
C105 C139 C116 106(2) . .
C19 C139 C116 21.3(10) . .
C18 C139 C120 137(5) . .
C140 C139 C120 33.8(13) . .
C105 C139 C120 108(2) . .
C19 C139 C120 110(2) . .
C116 C139 C120 118.8(19) . .
C18 C139 C17 12(4) . .
C140 C139 C17 108(2) . .
C105 C139 C17 34.9(12) . .
C19 C139 C17 93.0(19) . .
C116 C139 C17 73.7(15) . .
C120 C139 C17 136.3(19) . .
C120 C140 C139 105(2) . .
C120 C140 C124 77(3) . .
C139 C140 C124 175(3) . .
C120 C140 C109 104(3) . .
C139 C140 C109 147(3) . .
C124 C140 C109 29(2) . .
C120 C140 C18 121(2) . .
C139 C140 C18 21.2(16) . .
C124 C140 C18 154(3) . .
C109 C140 C18 126(2) . .
C120 C140 C35 132(2) . .
C139 C140 C35 120(2) . .
C124 C140 C35 57(3) . .
C109 C140 C35 28.4(14) . .
C18 C140 C35 100.0(17) . .
C120 C140 C105 159(2) . .
C139 C140 C105 59.0(18) . .
C124 C140 C105 118(3) . .
C109 C140 C105 89(2) . .
C18 C140 C105 40.1(10) . .
C35 C140 C105 60.8(15) . .
C120 C140 C37 10.8(17) . .
C139 C140 C37 104(2) . .
C124 C140 C37 77(3) . .
C109 C140 C37 101(2) . .
C18 C140 C37 117.4(17) . .
C35 C140 C37 128.2(18) . .
C105 C140 C37 150.8(17) . .
C53 C141 C54 102(2) . .
C53 C141 C134 148(3) . .
C54 C141 C134 50.3(13) . .
C53 C141 C37 127(3) . .
C54 C141 C37 117(2) . .
C134 C141 C37 69.4(17) . .
C53 C141 C124 59(3) . .
C54 C141 C124 153(3) . .
C134 C141 C124 139(3) . .
C37 C141 C124 72(2) . .
C53 C141 C113 8(2) . .
C54 C141 C113 104.0(18) . .
C134 C141 C113 146.7(18) . .
C37 C141 C113 120.8(19) . .
C124 C141 C113 54(2) . .
C53 C141 C120 106(2) . .
C54 C141 C120 138.1(19) . .
C134 C141 C120 92.6(17) . .
C37 C141 C120 23.3(12) . .
C124 C141 C120 48(2) . .
C113 C141 C120 99.9(16) . .
C53 C141 C109 46(2) . .
C54 C141 C109 137.4(18) . .
C134 C141 C109 142.9(17) . .
C37 C141 C109 82.1(18) . .
C124 C141 C109 16(2) . .
C113 C141 C109 40.2(11) . .
C120 C141 C109 59.9(14) . .
C23 C142 C131 151(5) . .
C23 C142 C24 55(2) . .
C131 C142 C24 97(3) . .
C23 C142 C22 162(3) . .
C131 C142 C22 27(3) . .
C24 C142 C22 121(3) . .
C23 C142 C42 64(3) . .
C131 C142 C42 140(4) . .
C24 C142 C42 118(3) . .
C22 C142 C42 114(2) . .
C23 C142 C110 154(3) . .
C131 C142 C110 41(3) . .
C24 C142 C110 132(3) . .
C22 C142 C110 14.7(18) . .
C42 C142 C110 99.0(19) . .
C23 C142 C107 45(3) . .
C131 C142 C107 153(3) . .
C24 C142 C107 98(2) . .
C22 C142 C107 128(2) . .
C42 C142 C107 20.8(10) . .
C110 C142 C107 114.0(19) . .
C23 C142 C121 36(2) . .
C131 C142 C121 115(3) . .
C24 C142 C121 19.5(11) . .
C22 C142 C121 136(2) . .
C42 C142 C121 99(2) . .
C110 C142 C121 144.5(19) . .
C107 C142 C121 78.2(16) . .
C23 C142 C137 109(3) . .
C131 C142 C137 42(3) . .
C24 C142 C137 55.0(14) . .
C22 C142 C137 66(2) . .
C42 C142 C137 157.7(16) . .
C110 C142 C137 79(2) . .
C107 C142 C137 142.1(16) . .
C121 C142 C137 73.1(13) . .
C23 C142 C117 13(3) . .
C131 C142 C117 139(4) . .
C24 C142 C117 44.4(15) . .
C22 C142 C117 152.3(18) . .
C42 C142 C117 73.8(19) . .
C110 C142 C117 150.5(18) . .
C107 C142 C117 53.6(15) . .
C121 C142 C117 24.9(10) . .
C137 C142 C117 97.0(16) . .
C15 C143 C14 80(4) . .
C15 C143 C130 76(4) . .
C14 C143 C130 141(2) . .
C15 C143 C112 19(3) . .
C14 C143 C112 97(2) . .
C130 C143 C112 65.9(16) . .
C15 C143 C52 103(4) . .
C14 C143 C52 22.7(12) . .
C130 C143 C52 149(2) . .
C112 C143 C52 120(2) . .
C15 C143 C32 105(4) . .
C14 C143 C32 134(2) . .
C130 C143 C32 33.4(11) . .
C112 C143 C32 98.8(17) . .
C52 C143 C32 125(2) . .
C15 C143 C13 118(4) . .
C14 C143 C13 50.7(14) . .
C130 C143 C13 117.3(17) . .
C112 C143 C13 136.3(19) . .
C52 C143 C13 35.1(10) . .
C32 C143 C13 89.7(16) . .
C15 C143 C126 111(4) . .
C14 C143 C126 119.9(17) . .
C130 C143 C126 46.6(14) . .
C112 C143 C126 109.1(16) . .
C52 C143 C126 109.6(16) . .
C32 C143 C126 15.3(11) . .
C13 C143 C126 74.4(12) . .
C128 C144 C30 87(3) . .
C128 C144 C52 141(3) . .
C30 C144 C52 123(2) . .
C128 C144 C12 37.6(15) . .
C30 C144 C12 123(2) . .
C52 C144 C12 104(2) . .
C128 C144 C122 107(2) . .
C30 C144 C122 25.1(12) . .
C52 C144 C122 98.6(19) . .
C12 C144 C122 135(2) . .
C128 C144 C14 133(2) . .
C30 C144 C14 119(2) . .
C52 C144 C14 13.1(10) . .
C12 C144 C14 99.5(17) . .
C122 C144 C14 93.9(15) . .
C128 C144 C114 35.0(19) . .
C30 C144 C114 118(2) . .
C52 C144 C114 105.8(18) . .
C12 C144 C114 6.1(14) . .
C122 C144 C114 128.9(17) . .
C14 C144 C114 99.9(15) . .
C49 C145 C111 88(3) . .
C49 C145 C59 91(3) . .
C111 C145 C59 166(2) . .
C49 C145 C50 136(3) . .
C111 C145 C50 49.3(18) . .
C59 C145 C50 126.9(17) . .
C49 C145 C48 30(2) . .
C111 C145 C48 58.4(19) . .
C59 C145 C48 119.8(17) . .
C50 C145 C48 106.6(16) . .
C49 C145 C102 147(3) . .
C111 C145 C102 63(2) . .
C59 C145 C102 112.0(13) . .
C50 C145 C102 15.0(11) . .
C48 C145 C102 118.9(15) . .
C41 C146 C42 148(7) . .
C41 C146 C107 177(6) . .
C42 C146 C107 31.7(15) . .
C41 C146 C56 63(5) . .
C42 C146 C56 149(3) . .
C107 C146 C56 117(3) . .
C41 C146 C118 49(4) . .
C42 C146 C118 106(3) . .
C107 C146 C118 132(3) . .
C56 C146 C118 103(2) . .
C41 C146 C40 35(4) . .
C42 C146 C40 124(3) . .
C107 C146 C40 146(3) . .
C56 C146 C40 84.7(18) . .
C118 C146 C40 18.5(13) . .
C206 C202 C208 120(6) 1_455 .
C206 C202 C209 143(4) 1_455 1_455
C208 C202 C209 73(4) . 1_455
C206 C202 C207 88(4) 1_455 1_455
C208 C202 C207 74(4) . 1_455
C209 C202 C207 61(2) 1_455 1_455
C202 C206 C208 32(3) 1_655 1_655
C209 C207 C208 46.8(19) . 1_655
C209 C207 C202 45.8(17) . 1_655
C208 C207 C202 26.8(13) 1_655 1_655
C202 C208 C206 28(3) . 1_455
C202 C208 C209 71(4) . 1_455
C206 C208 C209 93(3) 1_455 1_455
C202 C208 C203 160(4) . .
C206 C208 C203 153(3) 1_455 .
C209 C208 C203 113(3) 1_455 .
C202 C208 C207 79(4) . 1_455
C206 C208 C207 75(2) 1_455 1_455
C209 C208 C207 62(2) 1_455 1_455
C203 C208 C207 121(3) . 1_455
C202 C209 C208 35.6(16) 1_655 1_655
C202 C209 C207 73(2) 1_655 .
C208 C209 C207 71(2) 1_655 .

loop_
_geom_bond_atom_site_label_1
_geom_bond_atom_site_label_2
_geom_bond_distance
_geom_bond_site_symmetry_2
O C65 1.387(11) .
O C70 1.419(12) .
Si C63 1.842(9) .
Si C61 1.867(8) .
Si C64 1.901(10) .
Si C62 1.915(10) .
Cl1 C78 1.809(11) .
Cl2 C78 1.716(9) .
Cl3 C78 1.720(10) .
C1 C7 1.491(19) .
C1 C6 1.508(11) .
C1 C2 1.538(12) .
C1 C61 1.593(10) .
C1 C36 1.71(3) .
C2 C3 1.350(11) .
C2 C9 1.383(18) .
C2 C135 1.50(2) .
C3 C114 1.40(3) .
C3 C12 1.45(3) .
C3 C4 1.525(10) .
C4 C14 1.483(17) .
C4 C4 1.524(14) 2_556
C4 C5 1.525(12) .
C4 C52 1.640(19) .
C5 C6 1.377(11) .
C5 C104 1.392(17) .
C5 C17 1.54(2) .
C6 C116 1.268(18) .
C6 C19 1.74(2) .
C7 C36 0.68(3) .
C7 C137 1.04(2) .
C7 C8 1.45(3) .
C7 C21 1.48(3) .
C7 C136 2.00(3) .
C8 C136 0.67(2) .
C8 C137 1.052(19) .
C8 C24 1.29(2) .
C8 C9 1.41(3) .
C8 C121 1.68(3) .
C8 C135 1.85(3) .
C8 C36 2.01(3) .
C9 C135 0.50(3) .
C9 C136 1.06(2) .
C9 C10 1.40(3) .
C9 C138 1.76(3) .
C10 C138 0.63(3) .
C10 C135 1.05(2) .
C10 C108 1.22(3) .
C10 C26 1.45(3) .
C10 C11 1.57(3) .
C10 C136 1.76(3) .
C10 C114 1.93(3) .
C10 C103 1.95(4) .
C11 C138 1.06(2) .
C11 C114 1.13(3) .
C11 C128 1.35(3) .
C11 C12 1.39(3) .
C11 C28 1.45(3) .
C11 C108 1.64(3) .
C11 C133 1.78(4) .
C11 C123 1.92(3) .
C12 C114 0.53(3) .
C12 C128 0.94(3) .
C12 C144 1.53(4) .
C12 C13 1.88(3) .
C12 C138 1.97(3) .
C13 C52 1.12(2) .
C13 C30 1.23(3) .
C13 C122 1.42(3) .
C13 C14 1.49(3) .
C13 C128 1.52(3) .
C13 C143 1.92(3) .
C14 C52 0.55(2) .
C14 C143 1.17(3) .
C14 C15 1.21(2) .
C14 C144 1.75(3) .
C14 C112 1.90(4) .
C14 C104 1.98(3) .
C15 C143 0.56(3) .
C15 C112 0.84(3) .
C15 C130 1.30(3) .
C15 C104 1.57(3) .
C15 C52 1.61(3) .
C15 C16 1.67(4) .
C15 C32 1.68(3) .
C16 C112 0.86(3) .
C16 C104 1.08(3) .
C16 C105 1.12(3) .
C16 C17 1.16(3) .
C16 C34 1.46(3) .
C16 C125 1.52(3) .
C16 C35 1.82(4) .
C16 C18 1.99(4) .
C17 C104 0.77(2) .
C17 C105 1.10(2) .
C17 C18 1.33(3) .
C17 C112 1.67(3) .
C17 C139 1.89(3) .
C18 C139 0.57(3) .
C18 C105 1.01(2) .
C18 C116 1.37(2) .
C18 C140 1.44(3) .
C18 C19 1.49(3) .
C18 C104 2.04(3) .
C19 C116 0.56(2) .
C19 C119 1.25(2) .
C19 C20 1.35(3) .
C19 C139 1.45(3) .
C20 C119 0.58(3) .
C20 C38 1.07(2) .
C20 C21 1.48(3) .
C20 C115 1.64(3) .
C20 C116 1.69(3) .
C20 C36 1.92(4) .
C21 C36 0.94(3) .
C21 C119 1.23(2) .
C21 C137 1.40(2) .
C21 C22 1.46(3) .
C21 C38 1.66(3) .
C21 C110 1.73(4) .
C21 C131 1.75(4) .
C22 C131 0.82(3) .
C22 C39 1.33(4) .
C22 C142 1.42(4) .
C22 C38 1.75(4) .
C22 C137 1.88(4) .
C22 C118 1.97(4) .
C23 C142 0.73(3) .
C23 C24 1.09(2) .
C23 C42 1.29(2) .
C23 C117 1.33(3) .
C23 C107 1.35(2) .
C23 C121 1.37(3) .
C23 C131 1.44(3) .
C23 C43 1.73(3) .
C23 C25 1.96(4) .
C24 C121 0.77(2) .
C24 C142 1.33(3) .
C24 C136 1.38(3) .
C24 C117 1.42(4) .
C24 C131 1.61(4) .
C24 C137 1.61(3) .
C24 C25 1.76(4) .
C25 C103 0.66(4) .
C25 C117 0.70(4) .
C25 C121 1.02(3) .
C25 C26 1.06(4) .
C25 C132 1.68(3) .
C25 C43 1.70(4) .
C25 C108 1.85(4) .
C26 C103 0.57(5) .
C26 C108 0.79(3) .
C26 C27 1.39(3) .
C26 C117 1.75(4) .
C26 C132 1.83(3) .
C26 C138 1.83(4) .
C26 C121 1.85(4) .
C26 C123 1.86(4) .
C27 C123 0.78(3) .
C27 C101 1.04(2) .
C27 C108 1.36(3) .
C27 C45 1.42(3) .
C27 C28 1.46(3) .
C27 C132 1.52(3) .
C27 C103 1.56(4) .
C28 C123 0.73(3) .
C28 C133 0.78(3) .
C28 C29 1.46(4) .
C28 C108 1.72(4) .
C28 C128 1.90(4) .
C28 C101 2.01(4) .
C29 C129 0.73(3) .
C29 C133 0.77(3) .
C29 C47 1.42(4) .
C29 C30 1.43(3) .
C29 C106 1.82(4) .
C29 C122 1.83(4) .
C29 C123 1.90(4) .
C29 C128 2.03(4) .
C30 C122 0.77(3) .
C30 C144 1.31(3) .
C30 C129 1.32(3) .
C30 C31 1.51(3) .
C30 C128 1.71(3) .
C30 C133 1.78(4) .
C31 C122 0.78(2) .
C31 C126 0.80(2) .
C31 C32 1.44(3) .
C31 C48 1.44(2) .
C31 C129 1.67(4) .
C31 C111 1.86(4) .
C32 C126 0.73(2) .
C32 C130 0.80(2) .
C32 C33 1.25(3) .
C32 C143 1.44(3) .
C32 C122 1.82(3) .
C32 C127 1.92(3) .
C33 C127 0.81(2) .
C33 C130 1.05(2) .
C33 C50 1.36(2) .
C33 C34 1.39(3) .
C33 C102 1.48(3) .
C33 C126 1.50(3) .
C33 C111 1.69(3) .
C33 C125 1.94(4) .
C34 C125 0.73(3) .
C34 C127 0.82(2) .
C34 C130 1.38(3) .
C34 C35 1.47(3) .
C34 C112 1.56(3) .
C34 C109 2.02(4) .
C35 C109 0.71(3) .
C35 C125 0.74(3) .
C35 C124 1.29(5) .
C35 C140 1.48(3) .
C35 C105 1.51(3) .
C35 C127 1.87(3) .
C35 C113 1.88(3) .
C36 C137 1.27(3) .
C36 C119 1.43(3) .
C37 C120 0.68(3) .
C37 C115 0.92(2) .
C37 C141 1.48(3) .
C37 C140 1.59(3) .
C37 C134 1.68(3) .
C37 C124 1.75(5) .
C37 C38 1.81(3) .
C38 C115 0.929(19) .
C38 C39 1.28(3) .
C38 C119 1.42(3) .
C38 C110 1.53(4) .
C39 C110 0.85(4) .
C39 C118 1.13(3) .
C39 C40 1.48(4) .
C39 C115 1.57(3) .
C39 C134 1.68(3) .
C40 C118 0.52(4) .
C40 C134 1.12(3) .
C40 C41 1.25(3) .
C40 C146 1.65(4) .
C40 C54 1.69(3) .
C40 C110 2.01(4) .
C41 C146 0.54(3) .
C41 C118 1.30(4) .
C41 C56 1.46(2) .
C41 C42 1.48(3) .
C41 C107 1.80(3) .
C42 C107 0.66(2) .
C42 C146 1.00(3) .
C42 C142 1.43(3) .
C42 C43 1.59(3) .
C43 C107 0.945(19) .
C43 C44 1.120(17) .
C43 C117 1.28(3) .
C43 C132 1.42(3) .
C43 C103 2.02(4) .
C44 C132 1.222(18) .
C44 C57 1.447(13) .
C44 C45 1.62(2) .
C44 C107 1.66(2) .
C45 C101 0.65(2) .
C45 C132 1.17(2) .
C45 C46 1.40(2) .
C45 C123 1.94(4) .
C46 C106 1.35(2) .
C46 C58 1.468(13) .
C46 C101 1.50(2) .
C46 C47 1.53(3) .
C47 C106 0.56(3) .
C47 C129 1.08(3) .
C47 C48 1.52(3) .
C47 C49 1.80(4) .
C48 C49 0.87(2) .
C48 C106 1.24(2) .
C48 C111 1.26(3) .
C48 C145 1.46(3) .
C48 C129 1.65(3) .
C48 C126 1.76(3) .
C48 C122 1.94(3) .
C49 C145 0.80(2) .
C49 C111 1.22(3) .
C49 C106 1.32(3) .
C49 C59 1.60(3) .
C50 C102 0.68(2) .
C50 C111 1.04(2) .
C50 C145 1.37(3) .
C50 C127 1.59(3) .
C50 C51 1.70(2) .
C51 C102 1.245(19) .
C51 C113 1.24(2) .
C51 C60 1.432(13) .
C51 C53 1.64(3) .
C52 C144 1.33(3) .
C52 C143 1.39(3) .
C53 C113 0.60(3) .
C53 C141 0.98(3) .
C53 C124 1.31(5) .
C53 C109 1.49(5) .
C53 C54 1.68(3) .
C54 C134 1.16(2) .
C54 C141 1.18(2) .
C54 C55 1.405(14) .
C55 C56 1.389(12) .
C55 C60 1.426(13) .
C56 C57 1.467(14) .
C56 C146 1.63(3) .
C57 C58 1.395(14) .
C58 C59 1.370(13) .
C59 C145 1.368(19) .
C59 C60 1.452(14) .
C64 C69 1.398(12) .
C64 C65 1.428(13) .
C65 C66 1.388(12) .
C66 C67 1.425(14) .
C67 C68 1.365(14) .
C68 C69 1.363(11) .
C70 C71 1.577(15) .
C71 C76 1.486(15) .
C71 C72 1.524(13) .
C72 C73 1.530(14) .
C74 C73 1.523(17) .
C74 C75 1.593(18) .
C76 C77 1.426(16) .
C101 C123 1.39(3) .
C101 C132 1.50(3) .
C102 C127 1.34(2) .
C102 C111 1.70(3) .
C102 C145 1.90(3) .
C102 C113 1.93(3) .
C103 C117 1.32(5) .
C103 C108 1.33(4) .
C103 C132 1.48(3) .
C103 C121 1.63(4) .
C104 C112 1.13(2) .
C104 C105 1.65(3) .
C105 C139 1.34(4) .
C105 C140 1.51(3) .
C105 C125 1.72(3) .
C105 C112 1.96(4) .
C105 C109 2.04(4) .
C106 C129 1.39(4) .
C107 C146 1.26(3) .
C107 C117 1.73(4) .
C107 C142 1.77(3) .
C108 C138 1.32(3) .
C108 C123 1.47(3) .
C109 C124 0.68(5) .
C109 C125 1.31(4) .
C109 C113 1.29(3) .
C109 C140 1.40(3) .
C109 C120 1.87(4) .
C109 C141 2.00(5) .
C110 C131 1.23(4) .
C110 C118 1.56(4) .
C110 C142 1.69(4) .
C111 C145 0.95(2) .
C111 C126 1.56(3) .
C112 C143 1.36(4) .
C112 C130 1.46(3) .
C112 C125 1.96(4) .
C113 C124 1.40(6) .
C113 C141 1.56(3) .
C114 C128 1.27(3) .
C114 C138 1.48(3) .
C114 C144 2.03(4) .
C115 C120 1.43(3) .
C115 C134 1.78(3) .
C116 C119 1.42(3) .
C116 C139 1.53(3) .
C117 C121 0.85(3) .
C117 C132 1.85(4) .
C117 C142 2.03(4) .
C118 C134 1.45(4) .
C118 C146 1.59(4) .
C120 C140 0.95(2) .
C120 C124 1.34(5) .
C120 C139 1.64(4) .
C120 C141 1.71(3) .
C121 C136 1.42(2) .
C121 C142 1.89(3) .
C122 C126 1.40(3) .
C122 C129 1.41(3) .
C122 C144 1.71(4) .
C123 C133 1.40(4) .
C124 C140 1.17(5) .
C124 C141 1.52(5) .
C124 C125 1.97(5) .
C125 C127 1.21(3) .
C126 C130 1.47(3) .
C126 C143 2.02(3) .
C127 C130 1.42(3) .
C128 C144 1.15(3) .
C128 C133 1.61(3) .
C129 C133 1.49(4) .
C130 C143 1.32(3) .
C131 C142 0.76(3) .
C131 C137 1.47(3) .
C134 C141 1.47(3) .
C135 C138 1.31(3) .
C135 C136 1.37(3) .
C136 C137 1.70(3) .
C137 C142 1.95(3) .
C139 C140 1.12(3) .
C201 C204 1.64(5) .
C202 C206 0.80(3) 1_455
C202 C208 0.92(4) .
C202 C209 1.51(4) 1_455
C202 C207 2.01(6) 1_455
C203 C208 1.77(5) .
C206 C202 0.80(3) 1_655
C206 C208 1.49(5) 1_655
C207 C209 1.84(6) .
C207 C208 1.98(7) 1_655
C207 C202 2.01(6) 1_655
C208 C206 1.49(5) 1_455
C208 C209 1.52(4) 1_455
C208 C207 1.97(7) 1_455
C209 C202 1.51(4) 1_655
C209 C208 1.52(4) 1_655
